data_7712632
loop_
_publ_author_name
'Rie\&sbeck, Kilian Max'
'Wimmer, Daniel Sebastian'
'Seibald, Markus'
'Baumann, Dominik'
'Wurst, Klaus'
'Heymann, Gunter'
'Huppertz, Hubert'

_publ_section_title
;
 Polymorphism and polymorph-dependent luminescence properties of the first
 lithium oxonitridolithosilicate Li3SiNO2:Eu2+
;
_journal_name_full 'Dalton Transactions'
_journal_paper_doi 10.1039/D2DT03921D
_journal_year 2023
_chemical_formula_sum 'Eu0.012 Li2.989 N O2 Si'
_chemical_formula_weight 96.78
_chemical_name_common 'Trilithium silicon dioxonitride'
_space_group_IT_number 61
_space_group_name_Hall '-P 2ac 2ab'
_space_group_name_H-M_alt 'P b c a'
_symmetry_cell_setting orthorhombic
_symmetry_Int_Tables_number 61
_symmetry_space_group_name_Hall '-P 2ac 2ab'
_symmetry_space_group_name_H-M 'P b c a'
_audit_update_record
;
2022-11-17 deposited with the CCDC.	2023-03-15 downloaded from the CCDC.
;
_cell_angle_alpha 90
_cell_angle_beta 90
_cell_angle_gamma 90
_cell_formula_units_Z 16
_cell_length_a 18.7355(10)
_cell_length_b 11.1267(5)
_cell_length_c 5.0897(3)
_cell_measurement_reflns_used 2896
_cell_measurement_temperature 293
_cell_measurement_theta_max 61.462
_cell_measurement_theta_min 5.685
_cell_volume 1061.02(10)
_computing_cell_refinement 'Bruker SAINT-V 8.40B'
_computing_data_collection 'Bruker Apex 4 v2021.4-0'
_computing_data_reduction 'Bruker SAINT-V 8.40B'
_computing_molecular_graphics 'DIAMOND 4 v4.6.4'
_computing_structure_refinement Jana2006
_computing_structure_solution Superflip
_diffrn_ambient_temperature 293
_diffrn_detector_area_resol_mean 7.4074
_diffrn_measured_fraction_theta_full 1
_diffrn_measured_fraction_theta_max 1
_diffrn_measurement_device_type 'Bruker D8 QUEST PHOTON III C14'
_diffrn_measurement_method '\f and \w shutterless scans'
_diffrn_radiation_monochromator 'multi layered optics'
_diffrn_radiation_probe x-ray
_diffrn_radiation_source 'X-ray tube'
_diffrn_radiation_type 'Mo K\a'
_diffrn_radiation_wavelength 0.71073
_diffrn_reflns_av_R_equivalents 0.0899
_diffrn_reflns_av_unetI/netI 0.0548
_diffrn_reflns_limit_h_max 27
_diffrn_reflns_limit_h_min -27
_diffrn_reflns_limit_k_max 16
_diffrn_reflns_limit_k_min -16
_diffrn_reflns_limit_l_max 7
_diffrn_reflns_limit_l_min -7
_diffrn_reflns_number 31987
_diffrn_reflns_theta_full 32
_diffrn_reflns_theta_max 32
_diffrn_reflns_theta_min 2.17
_diffrn_source 'Incoatec Microfocus'
_exptl_absorpt_coefficient_mu 0.884
_exptl_absorpt_correction_T_max 0.7463
_exptl_absorpt_correction_T_min 0.6601
_exptl_absorpt_correction_type multi-scan
_exptl_absorpt_process_details 'Bruker (SADABS-2016/2)'
_exptl_crystal_colour colorless
_exptl_crystal_density_diffrn 2.4203
_exptl_crystal_description block
_exptl_crystal_F_000 748
_exptl_crystal_preparation Luminescent
_exptl_crystal_size_max 0.020
_exptl_crystal_size_mid 0.020
_exptl_crystal_size_min 0.020
_refine_diff_density_max 0.66
_refine_diff_density_min -0.37
_refine_ls_extinction_method none
_refine_ls_goodness_of_fit_gt 1.31
_refine_ls_goodness_of_fit_ref 1.18
_refine_ls_hydrogen_treatment undef
_refine_ls_number_constraints 8
_refine_ls_number_parameters 128
_refine_ls_number_reflns 1740
_refine_ls_number_restraints 0
_refine_ls_R_factor_all 0.0667
_refine_ls_R_factor_gt 0.0380
_refine_ls_shift/su_max 0.0127
_refine_ls_shift/su_mean 0.0011
_refine_ls_structure_factor_coef Fsqd
_refine_ls_weighting_details w=1/(\s^2^(I)+0.0004I^2^)
_refine_ls_weighting_scheme sigma
_refine_ls_wR_factor_gt 0.0778
_refine_ls_wR_factor_ref 0.0876
_reflns_number_gt 1144
_reflns_number_total 1740
_reflns_threshold_expression I>3\s(I)
_cod_data_source_file d2dt03921d2.cif
_cod_data_source_block I
_cod_depositor_comments
;
The following automatic conversions were performed:

data item '_diffrn_radiation_probe' value 'X-ray' was changed to
'x-ray' in accordance with the
/home/data/users/saulius/crontab/automatic-downloads/rss-feeds/RSC/lib/dictionaries/cif_core.dic
dictionary named 'cif_core.dic' version 2.4.2 last updated on
2011-04-26.

Automatic conversion script
Id: cif_fix_values 7556 2019-12-06 15:28:31Z antanas 
;
_cod_database_code 7712632

loop_
_space_group_symop_id
_space_group_symop_operation_xyz
1 x,y,z
2 -x+1/2,-y,z+1/2
3 -x,y+1/2,-z+1/2
4 x+1/2,-y+1/2,-z
5 -x,-y,-z
6 x+1/2,y,-z+1/2
7 x,-y+1/2,z+1/2
8 -x+1/2,y+1/2,z

loop_
_atom_site_label
_atom_site_type_symbol
_atom_site_fract_x
_atom_site_fract_y
_atom_site_fract_z
_atom_site_adp_type
_atom_site_U_iso_or_equiv
_atom_site_site_symmetry_multiplicity
_atom_site_occupancy
_atom_site_calc_flag
_atom_site_refinement_flags
_atom_site_disorder_assembly
_atom_site_disorder_group
Si2 Si 0.76186(2) 0.67932(4) 0.17254(9) Uani 0.01429(13) 8 1 d . . .
Si1 Si 0.98497(2) 0.67981(5) 0.77906(9) Uani 0.01407(13) 8 1 d . . .
O1 O 0.93834(6) 0.56242(10) 0.6621(2) Uani 0.0162(3) 8 1 d . . .
O2 O 0.80929(6) 0.56162(11) 0.2823(2) Uani 0.0174(4) 8 1 d . . .
O3 O 0.92995(6) 0.35757(14) 0.2544(3) Uani 0.0273(5) 8 1 d . . .
O4 O 0.67788(7) 0.64062(14) 0.2236(3) Uani 0.0295(5) 8 1 d . . .
N1 N 0.96028(8) 0.69524(12) 1.1019(3) Uani 0.0186(4) 8 1 d . . .
N2 N 0.78621(8) 0.69513(12) -0.1527(3) Uani 0.0183(4) 8 1 d . . .
Li1 Li 0.87275(11) 0.45826(18) 0.4744(4) Uani 0.0341(19) 8 0.9854(7) d . . .
Eu1 Eu 0.87275(11) 0.45826(18) 0.4744(4) Uiso 0.000026(2) 8 0.0146(7) d . . .
Li2 Li 0.87833(13) 0.2303(3) 0.4774(5) Uani 0.052(3) 8 0.9888(8) d . . .
Eu2 Eu 0.87833(13) 0.2303(3) 0.4774(5) Uiso 0.000031(3) 8 0.0112(8) d . . .
Li3 Li 0.87365(16) 0.6836(3) 0.4728(7) Uani 0.0290(11) 8 1 d . . .
Li6 Li 0.7488(2) 0.4395(3) 0.1271(7) Uani 0.0306(10) 8 1 d . . .
Li5 Li 1.0144(2) 0.4493(3) 0.6988(7) Uani 0.0345(12) 8 1 d . . .
Li4a Li 0.8733(8) 0.5181(17) 0.964(3) Uiso 0.028(3) 8 0.22 d . . .
Li4 Li 0.8716(2) 0.5747(5) 0.9658(9) Uiso 0.0279(9) 8 0.78 d . . .

loop_
_atom_site_aniso_label
_atom_site_aniso_type_symbol
_atom_site_aniso_U_11
_atom_site_aniso_U_22
_atom_site_aniso_U_33
_atom_site_aniso_U_12
_atom_site_aniso_U_13
_atom_site_aniso_U_23
Si2 Si 0.0164(2) 0.0129(2) 0.0135(2) -0.00056(18) 0.00031(17) -0.00007(16)
Si1 Si 0.0158(2) 0.0133(2) 0.0132(2) -0.00023(18) -0.00069(16) -0.00080(16)
O1 O 0.0175(6) 0.0137(6) 0.0173(6) 0.0002(4) 0.0002(5) -0.0017(4)
O2 O 0.0208(6) 0.0140(6) 0.0173(6) -0.0017(5) -0.0035(5) 0.0006(4)
O3 O 0.0181(7) 0.0300(9) 0.0337(8) -0.0006(5) 0.0000(6) -0.0100(6)
O4 O 0.0228(7) 0.0336(9) 0.0322(8) -0.0046(6) 0.0044(6) -0.0073(6)
N1 N 0.0280(7) 0.0138(7) 0.0139(7) 0.0001(6) 0.0006(6) 0.0011(5)
N2 N 0.0281(7) 0.0142(7) 0.0126(7) 0.0005(6) -0.0020(6) 0.0001(5)
Li1 Li 0.036(3) 0.038(3) 0.028(3) 0.0027(16) 0.0011(16) 0.0032(15)
Li2 Li 0.044(4) 0.062(6) 0.050(5) -0.020(2) -0.018(2) 0.018(2)
Li3 Li 0.0273(18) 0.0163(14) 0.043(2) 0.0001(13) -0.0179(16) -0.0010(14)
Li6 Li 0.0476(19) 0.0179(17) 0.0262(18) -0.0144(13) -0.0137(16) 0.0052(13)
Li5 Li 0.058(2) 0.029(2) 0.0162(16) 0.0270(17) -0.0007(16) 0.0047(13)

loop_
_atom_type_symbol
_atom_type_scat_dispersion_real
_atom_type_scat_dispersion_imag
_atom_type_scat_source
Eu -0.1578 3.6682 'International Tables Vol C tables 4.2.6.8 and 6.1.1.1'
Li -0.0003 0.0001 'International Tables Vol C tables 4.2.6.8 and 6.1.1.1'
N 0.0061 0.0033 'International Tables Vol C tables 4.2.6.8 and 6.1.1.1'
O 0.0106 0.0060 'International Tables Vol C tables 4.2.6.8 and 6.1.1.1'
Si 0.0817 0.0704 'International Tables Vol C tables 4.2.6.8 and 6.1.1.1'

loop_
_geom_angle_atom_site_label_1
_geom_angle_atom_site_label_2
_geom_angle_atom_site_label_3
_geom_angle_site_symmetry_1
_geom_angle_site_symmetry_2
_geom_angle_site_symmetry_3
_geom_angle
_geom_angle_publ_flag
O4 Si2 N2 . . . 115.42(8) ?
O4 Si2 N2 . . 7_565 112.55(8) ?
O4 Si2 Eu1 . . 2_664 32.05(7) ?
O4 Si2 Eu2 . . 2_664 45.69(8) ?
O4 Si2 Eu2 . . 8_655 33.14(8) ?
O4 Si2 Li3 . . . 132.95(9) ?
O4 Si2 Li3 . . 7_564 156.51(9) ?
O4 Si2 Li6 . . . 70.62(10) ?
O4 Si2 Li6 . . 2_665 70.34(10) ?
O4 Si2 Li4 . . 1_554 134.74(13) ?
N2 Si2 N2 . . 7_565 110.09(7) ?
N2 Si2 Eu1 . . 2_664 87.34(6) ?
N2 Si2 Eu2 . . 2_664 83.05(7) ?
N2 Si2 Eu2 . . 8_655 133.21(7) ?
N2 Si2 Li3 . . . 110.48(9) ?
N2 Si2 Li3 . . 7_564 52.77(9) ?
N2 Si2 Li6 . . . 92.45(9) ?
N2 Si2 Li6 . . 2_665 154.23(9) ?
N2 Si2 Li4 . . 1_554 56.33(12) ?
N2 Si2 Eu1 7_565 . 2_664 141.41(7) ?
N2 Si2 Eu2 7_565 . 2_664 97.59(8) ?
N2 Si2 Eu2 7_565 . 8_655 79.47(8) ?
N2 Si2 Li3 7_565 . . 57.68(9) ?
N2 Si2 Li3 7_565 . 7_564 62.85(9) ?
N2 Si2 Li6 7_565 . . 151.11(9) ?
N2 Si2 Li6 7_565 . 2_665 88.50(9) ?
N2 Si2 Li4 7_565 . 1_554 111.44(12) ?
Eu1 Si2 Eu2 2_664 . 2_664 49.12(7) ?
Eu1 Si2 Eu2 2_664 . 8_655 64.33(7) ?
Eu1 Si2 Li3 2_664 . . 148.54(8) ?
Eu1 Si2 Li3 2_664 . 7_564 139.43(8) ?
Eu1 Si2 Li6 2_664 . . 53.95(9) ?
Eu1 Si2 Li6 2_664 . 2_665 88.66(9) ?
Eu1 Si2 Li4 2_664 . 1_554 106.88(11) ?
Eu2 Si2 Eu2 2_664 . 8_655 50.17(7) ?
Eu2 Si2 Li3 2_664 . . 154.33(10) ?
Eu2 Si2 Li3 2_664 . 7_564 110.87(9) ?
Eu2 Si2 Li6 2_664 . . 103.05(10) ?
Eu2 Si2 Li6 2_664 . 2_665 112.91(10) ?
Eu2 Si2 Li4 2_664 . 1_554 135.75(11) ?
Eu2 Si2 Li3 8_655 . . 112.68(9) ?
Eu2 Si2 Li3 8_655 . 7_564 136.01(9) ?
Eu2 Si2 Li6 8_655 . . 98.47(10) ?
Eu2 Si2 Li6 8_655 . 2_665 66.06(10) ?
Eu2 Si2 Li4 8_655 . 1_554 163.46(13) ?
Li3 Si2 Li3 . . 7_564 66.26(10) ?
Li3 Si2 Li6 . . . 98.19(11) ?
Li3 Si2 Li6 . . 2_665 63.85(11) ?
Li3 Si2 Li4 . . 1_554 66.79(12) ?
Li3 Si2 Li6 7_564 . . 125.50(11) ?
Li3 Si2 Li6 7_564 . 2_665 130.06(11) ?
Li3 Si2 Li4 7_564 . 1_554 59.99(14) ?
Li6 Si2 Li6 . . 2_665 64.96(11) ?
Li6 Si2 Li4 . . 1_554 65.85(14) ?
Li6 Si2 Li4 2_665 . 1_554 100.89(13) ?
O3 Si1 N1 5_766 . . 112.53(8) ?
O3 Si1 N1 5_766 . 7_564 114.07(8) ?
O3 Si1 Eu1 5_766 . 5_766 22.42(6) ?
O3 Si1 Eu2 5_766 . 3_756 40.77(8) ?
O3 Si1 Eu2 5_766 . 5_766 39.51(8) ?
O3 Si1 Li3 5_766 . . 135.51(9) ?
O3 Si1 Li3 5_766 . 7_565 154.35(9) ?
O3 Si1 Li5 5_766 . . 62.72(10) ?
O3 Si1 Li5 5_766 . 5_766 77.27(9) ?
O3 Si1 Li4 5_766 . . 135.21(13) ?
N1 Si1 N1 . . 7_564 110.40(7) ?
N1 Si1 Eu1 . . 5_766 129.19(6) ?
N1 Si1 Eu2 . . 3_756 79.01(7) ?
N1 Si1 Eu2 . . 5_766 127.21(7) ?
N1 Si1 Li3 . . . 110.84(9) ?
N1 Si1 Li3 . . 7_565 53.10(9) ?
N1 Si1 Li5 . . . 107.46(9) ?
N1 Si1 Li5 . . 5_766 151.24(9) ?
N1 Si1 Li4 . . . 58.37(12) ?
N1 Si1 Eu1 7_564 . 5_766 112.60(6) ?
N1 Si1 Eu2 7_564 . 3_756 107.75(8) ?
N1 Si1 Eu2 7_564 . 5_766 74.69(8) ?
N1 Si1 Li3 7_564 . . 57.17(9) ?
N1 Si1 Li3 7_564 . 7_565 62.58(9) ?
N1 Si1 Li5 7_564 . . 139.10(9) ?
N1 Si1 Li5 7_564 . 5_766 87.76(9) ?
N1 Si1 Li4 7_564 . . 109.56(12) ?
Eu1 Si1 Eu2 5_766 . 3_756 63.18(7) ?
Eu1 Si1 Eu2 5_766 . 5_766 46.62(7) ?
Eu1 Si1 Li3 5_766 . . 114.58(8) ?
Eu1 Si1 Li3 5_766 . 7_565 174.03(8) ?
Eu1 Si1 Li5 5_766 . . 47.91(9) ?
Eu1 Si1 Li5 5_766 . 5_766 55.22(8) ?
Eu1 Si1 Li4 5_766 . . 125.87(12) ?
Eu2 Si1 Eu2 3_756 . 5_766 51.43(7) ?
Eu2 Si1 Li3 3_756 . . 163.73(10) ?
Eu2 Si1 Li3 3_756 . 7_565 114.05(9) ?
Eu2 Si1 Li5 3_756 . . 93.98(10) ?
Eu2 Si1 Li5 3_756 . 5_766 117.57(9) ?
Eu2 Si1 Li4 3_756 . . 130.63(11) ?
Eu2 Si1 Li3 5_766 . . 114.32(9) ?
Eu2 Si1 Li3 5_766 . 7_565 127.41(9) ?
Eu2 Si1 Li5 5_766 . . 94.40(10) ?
Eu2 Si1 Li5 5_766 . 5_766 78.13(9) ?
Eu2 Si1 Li4 5_766 . . 172.04(13) ?
Li3 Si1 Li3 . . 7_565 66.43(10) ?
Li3 Si1 Li5 . . . 95.16(11) ?
Li3 Si1 Li5 . . 5_766 59.75(11) ?
Li3 Si1 Li4 . . . 64.69(12) ?
Li3 Si1 Li5 7_565 . . 138.00(11) ?
Li3 Si1 Li5 7_565 . 5_766 126.18(10) ?
Li3 Si1 Li4 7_565 . . 60.07(13) ?
Li5 Si1 Li5 . . 5_766 51.35(10) ?
Li5 Si1 Li4 . . . 77.98(14) ?
Li5 Si1 Li4 5_766 . . 95.12(13) ?
Li1 O1 Eu1 . . . 0 ?
Li1 O1 Li5 . . . 97.30(13) ?
Li1 O1 Li5 . . 5_766 78.10(12) ?
Li1 O1 Li4a . . . 81.2(5) ?
Li1 O1 Li4 . . . 91.46(15) ?
Eu1 O1 Li5 . . . 97.30(13) ?
Eu1 O1 Li5 . . 5_766 78.10(12) ?
Eu1 O1 Li4a . . . 81.2(5) ?
Eu1 O1 Li4 . . . 91.46(15) ?
Li5 O1 Li5 . . 5_766 73.90(15) ?
Li5 O1 Li4a . . . 102.4(5) ?
Li5 O1 Li4 . . . 115.93(18) ?
Li5 O1 Li4a 5_766 . . 158.2(5) ?
Li5 O1 Li4 5_766 . . 166.79(17) ?
Li4a O1 Li4 . . . 18.1(6) ?
Li1 O2 Eu1 . . . 0 ?
Li1 O2 Li6 . . . 98.61(13) ?
Li1 O2 Li4 . . 1_554 95.31(15) ?
Eu1 O2 Li6 . . . 98.61(13) ?
Eu1 O2 Li4 . . 1_554 95.31(15) ?
Li6 O2 Li4 . . 1_554 93.68(18) ?
Si1 O3 Li1 5_766 . . 138.30(11) ?
Si1 O3 Eu1 5_766 . . 138.30(11) ?
Si1 O3 Li2 5_766 . 7_554 105.92(11) ?
Si1 O3 Eu2 5_766 . . 109.66(11) ?
Si1 O3 Eu2 5_766 . 7_554 105.92(11) ?
Li1 O3 Eu1 . . . 0 ?
Li1 O3 Li2 . . 7_554 115.77(11) ?
Li1 O3 Eu2 . . . 79.44(11) ?
Li1 O3 Eu2 . . 7_554 115.77(11) ?
Eu1 O3 Li2 . . 7_554 115.77(11) ?
Eu1 O3 Eu2 . . . 79.44(11) ?
Eu1 O3 Eu2 . . 7_554 115.77(11) ?
Li2 O3 Eu2 7_554 . . 79.76(12) ?
Li2 O3 Eu2 7_554 . 7_554 0 ?
Eu2 O3 Eu2 . . 7_554 79.76(12) ?
Si2 O4 Li1 . . 2_664 120.92(10) ?
Si2 O4 Eu1 . . 2_664 120.92(10) ?
Si2 O4 Li2 . . 8_655 119.15(12) ?
Si2 O4 Eu2 . . 2_664 101.43(10) ?
Si2 O4 Eu2 . . 8_655 119.15(12) ?
Li1 O4 Eu1 2_664 . 2_664 0 ?
Li1 O4 Li2 2_664 . 8_655 117.63(12) ?
Li1 O4 Eu2 2_664 . 2_664 76.11(11) ?
Li1 O4 Eu2 2_664 . 8_655 117.63(12) ?
Eu1 O4 Li2 2_664 . 8_655 117.63(12) ?
Eu1 O4 Eu2 2_664 . 2_664 76.11(11) ?
Eu1 O4 Eu2 2_664 . 8_655 117.63(12) ?
Li2 O4 Eu2 8_655 . 2_664 77.39(12) ?
Li2 O4 Eu2 8_655 . 8_655 0 ?
Eu2 O4 Eu2 2_664 . 8_655 77.39(12) ?
Si1 N1 Si1 . . 7_565 120.69(9) ?
Si1 N1 Li3 . . 7_565 88.53(11) ?
Si1 N1 Li5 . . 5_767 110.39(13) ?
Si1 N1 Li4 . . . 81.04(13) ?
Si1 N1 Li3 7_565 . 7_565 81.97(10) ?
Si1 N1 Li5 7_565 . 5_767 109.07(13) ?
Si1 N1 Li4 7_565 . . 147.52(14) ?
Li3 N1 Li5 7_565 . 5_767 146.34(16) ?
Li3 N1 Li4 7_565 . . 74.28(16) ?
Li5 N1 Li4 5_767 . . 81.29(17) ?
Si2 N2 Si2 . . 7_564 120.62(8) ?
Si2 N2 Li3 . . 7_564 88.91(11) ?
Si2 N2 Li6 . . 2_664 112.19(13) ?
Si2 N2 Li4 . . 1_554 82.27(13) ?
Si2 N2 Li3 7_564 . 7_564 81.40(10) ?
Si2 N2 Li6 7_564 . 2_664 103.53(13) ?
Si2 N2 Li4 7_564 . 1_554 147.25(15) ?
Li3 N2 Li6 7_564 . 2_664 150.17(16) ?
Li3 N2 Li4 7_564 . 1_554 75.59(16) ?
Li6 N2 Li4 2_664 . 1_554 86.25(18) ?
O1 Li1 O2 . . . 106.55(11) ?
O1 Li1 O3 . . . 106.45(11) ?
O1 Li1 O4 . . 2_665 109.17(11) ?
O1 Li1 Eu1 . . . 0 ?
O1 Li1 Li2 . . . 124.59(11) ?
O1 Li1 Li2 . . 7_554 137.70(11) ?
O1 Li1 Eu2 . . . 124.59(11) ?
O1 Li1 Eu2 . . 7_554 137.70(11) ?
O1 Li1 Eu2 . . 7_555 88.73(9) ?
O1 Li1 Li3 . . . 53.14(9) ?
O1 Li1 Li6 . . . 147.42(12) ?
O1 Li1 Li6 . . 2_665 98.21(11) ?
O1 Li1 Li5 . . . 40.96(8) ?
O1 Li1 Li5 . . 5_766 52.77(10) ?
O1 Li1 Li4a . . 1_554 109.0(4) ?
O1 Li1 Li4a . . . 50.8(4) ?
O1 Li1 Li4 . . 1_554 100.23(13) ?
O1 Li1 Li4 . . . 45.01(10) ?
O2 Li1 O3 . . . 113.54(12) ?
O2 Li1 O4 . . 2_665 111.82(11) ?
O2 Li1 Eu1 . . . 0 ?
O2 Li1 Li2 . . . 128.80(12) ?
O2 Li1 Li2 . . 7_554 90.58(9) ?
O2 Li1 Eu2 . . . 128.80(12) ?
O2 Li1 Eu2 . . 7_554 90.58(9) ?
O2 Li1 Eu2 . . 7_555 142.38(11) ?
O2 Li1 Li3 . . . 53.42(10) ?
O2 Li1 Li6 . . . 40.90(8) ?
O2 Li1 Li6 . . 2_665 50.46(9) ?
O2 Li1 Li5 . . . 142.16(12) ?
O2 Li1 Li5 . . 5_766 95.58(12) ?
O2 Li1 Li4a . . 1_554 50.3(4) ?
O2 Li1 Li4a . . . 109.9(4) ?
O2 Li1 Li4 . . 1_554 43.32(10) ?
O2 Li1 Li4 . . . 99.89(13) ?
O3 Li1 O4 . . 2_665 109.06(12) ?
O3 Li1 Eu1 . . . 0 ?
O3 Li1 Li2 . . . 52.78(9) ?
O3 Li1 Li2 . . 7_554 32.64(7) ?
O3 Li1 Eu2 . . . 52.78(9) ?
O3 Li1 Eu2 . . 7_554 32.64(7) ?
O3 Li1 Eu2 . . 7_555 93.66(10) ?
O3 Li1 Li3 . . . 125.46(13) ?
O3 Li1 Li6 . . . 92.82(11) ?
O3 Li1 Li6 . . 2_665 154.26(13) ?
O3 Li1 Li5 . . . 72.34(10) ?
O3 Li1 Li5 . . 5_766 64.06(11) ?
O3 Li1 Li4a . . 1_554 64.9(4) ?
O3 Li1 Li4a . . . 135.6(4) ?
O3 Li1 Li4 . . 1_554 75.10(12) ?
O3 Li1 Li4 . . . 142.52(13) ?
O4 Li1 Eu1 2_665 . . 0 ?
O4 Li1 Li2 2_665 . . 56.38(9) ?
O4 Li1 Li2 2_665 . 7_554 99.07(10) ?
O4 Li1 Eu2 2_665 . . 56.38(9) ?
O4 Li1 Eu2 2_665 . 7_554 99.07(10) ?
O4 Li1 Eu2 2_665 . 7_555 31.31(7) ?
O4 Li1 Li3 2_665 . . 125.17(13) ?
O4 Li1 Li6 2_665 . . 88.07(11) ?
O4 Li1 Li6 2_665 . 2_665 68.34(10) ?
O4 Li1 Li5 2_665 . . 99.91(11) ?
O4 Li1 Li5 2_665 . 5_766 151.49(14) ?
O4 Li1 Li4a 2_665 . 1_554 141.3(4) ?
O4 Li1 Li4a 2_665 . . 60.9(4) ?
O4 Li1 Li4 2_665 . 1_554 147.12(13) ?
O4 Li1 Li4 2_665 . . 71.01(13) ?
Eu1 Li1 Li2 . . . 0 ?
Eu1 Li1 Li2 . . 7_554 0 ?
Eu1 Li1 Eu2 . . . 0 ?
Eu1 Li1 Eu2 . . 7_554 0 ?
Eu1 Li1 Eu2 . . 7_555 0 ?
Eu1 Li1 Li3 . . . 0 ?
Eu1 Li1 Li6 . . . 0 ?
Eu1 Li1 Li6 . . 2_665 0 ?
Eu1 Li1 Li5 . . . 0 ?
Eu1 Li1 Li5 . . 5_766 0 ?
Eu1 Li1 Li4a . . 1_554 0 ?
Eu1 Li1 Li4a . . . 0 ?
Eu1 Li1 Li4 . . 1_554 0 ?
Eu1 Li1 Li4 . . . 0 ?
Li2 Li1 Li2 . . 7_554 50.64(9) ?
Li2 Li1 Eu2 . . . 0 ?
Li2 Li1 Eu2 . . 7_554 50.64(9) ?
Li2 Li1 Eu2 . . 7_555 50.29(9) ?
Li2 Li1 Li3 . . . 177.25(13) ?
Li2 Li1 Li6 . . . 88.00(10) ?
Li2 Li1 Li6 . . 2_665 117.42(12) ?
Li2 Li1 Li5 . . . 85.72(10) ?
Li2 Li1 Li5 . . 5_766 112.13(12) ?
Li2 Li1 Li4a . . 1_554 104.7(4) ?
Li2 Li1 Li4a . . . 104.6(4) ?
Li2 Li1 Li4 . . 1_554 116.93(14) ?
Li2 Li1 Li4 . . . 117.03(14) ?
Li2 Li1 Eu2 7_554 . . 50.64(9) ?
Li2 Li1 Eu2 7_554 . 7_554 0 ?
Li2 Li1 Eu2 7_554 . 7_555 100.92(9) ?
Li2 Li1 Li3 7_554 . . 129.45(12) ?
Li2 Li1 Li6 7_554 . . 60.98(9) ?
Li2 Li1 Li6 7_554 . 2_665 121.64(11) ?
Li2 Li1 Li5 7_554 . . 104.64(10) ?
Li2 Li1 Li5 7_554 . 5_766 87.97(11) ?
Li2 Li1 Li4a 7_554 . 1_554 54.1(4) ?
Li2 Li1 Li4a 7_554 . . 155.2(4) ?
Li2 Li1 Li4 7_554 . 1_554 66.29(13) ?
Li2 Li1 Li4 7_554 . . 167.64(14) ?
Eu2 Li1 Eu2 . . 7_554 50.64(9) ?
Eu2 Li1 Eu2 . . 7_555 50.29(9) ?
Eu2 Li1 Li3 . . . 177.25(13) ?
Eu2 Li1 Li6 . . . 88.00(10) ?
Eu2 Li1 Li6 . . 2_665 117.42(12) ?
Eu2 Li1 Li5 . . . 85.72(10) ?
Eu2 Li1 Li5 . . 5_766 112.13(12) ?
Eu2 Li1 Li4a . . 1_554 104.7(4) ?
Eu2 Li1 Li4a . . . 104.6(4) ?
Eu2 Li1 Li4 . . 1_554 116.93(14) ?
Eu2 Li1 Li4 . . . 117.03(14) ?
Eu2 Li1 Eu2 7_554 . 7_555 100.92(9) ?
Eu2 Li1 Li3 7_554 . . 129.45(12) ?
Eu2 Li1 Li6 7_554 . . 60.98(9) ?
Eu2 Li1 Li6 7_554 . 2_665 121.64(11) ?
Eu2 Li1 Li5 7_554 . . 104.64(10) ?
Eu2 Li1 Li5 7_554 . 5_766 87.97(11) ?
Eu2 Li1 Li4a 7_554 . 1_554 54.1(4) ?
Eu2 Li1 Li4a 7_554 . . 155.2(4) ?
Eu2 Li1 Li4 7_554 . 1_554 66.29(13) ?
Eu2 Li1 Li4 7_554 . . 167.64(14) ?
Eu2 Li1 Li3 7_555 . . 129.48(12) ?
Eu2 Li1 Li6 7_555 . . 116.54(10) ?
Eu2 Li1 Li6 7_555 . 2_665 94.13(11) ?
Eu2 Li1 Li5 7_555 . . 69.13(9) ?
Eu2 Li1 Li5 7_555 . 5_766 120.29(12) ?
Eu2 Li1 Li4a 7_555 . 1_554 155.0(4) ?
Eu2 Li1 Li4a 7_555 . . 54.3(4) ?
Eu2 Li1 Li4 7_555 . 1_554 167.18(14) ?
Eu2 Li1 Li4 7_555 . . 66.75(13) ?
Li3 Li1 Li6 . . . 94.28(12) ?
Li3 Li1 Li6 . . 2_665 65.12(11) ?
Li3 Li1 Li5 . . . 91.70(12) ?
Li3 Li1 Li5 . . 5_766 65.39(12) ?
Li3 Li1 Li4a . . 1_554 75.4(4) ?
Li3 Li1 Li4a . . . 75.2(4) ?
Li3 Li1 Li4 . . 1_554 63.23(14) ?
Li3 Li1 Li4 . . . 62.81(14) ?
Li6 Li1 Li6 . . 2_665 61.82(11) ?
Li6 Li1 Li5 . . . 164.76(13) ?
Li6 Li1 Li5 . . 5_766 119.04(13) ?
Li6 Li1 Li4a . . 1_554 55.6(3) ?
Li6 Li1 Li4a . . . 127.2(4) ?
Li6 Li1 Li4 . . 1_554 59.06(11) ?
Li6 Li1 Li4 . . . 124.27(13) ?
Li6 Li1 Li5 2_665 . . 133.22(13) ?
Li6 Li1 Li5 2_665 . 5_766 130.38(13) ?
Li6 Li1 Li4a 2_665 . 1_554 100.4(4) ?
Li6 Li1 Li4a 2_665 . . 67.1(4) ?
Li6 Li1 Li4 2_665 . 1_554 93.64(13) ?
Li6 Li1 Li4 2_665 . . 62.46(12) ?
Li5 Li1 Li5 . . 5_766 51.67(11) ?
Li5 Li1 Li4a . . 1_554 112.8(3) ?
Li5 Li1 Li4a . . . 67.9(3) ?
Li5 Li1 Li4 . . 1_554 112.06(12) ?
Li5 Li1 Li4 . . . 70.86(12) ?
Li5 Li1 Li4a 5_766 . 1_554 63.6(3) ?
Li5 Li1 Li4a 5_766 . . 103.3(4) ?
Li5 Li1 Li4 5_766 . 1_554 60.59(12) ?
Li5 Li1 Li4 5_766 . . 97.46(14) ?
Li4a Li1 Li4a 1_554 . . 150.7(6) ?
Li4a Li1 Li4 1_554 . 1_554 12.2(4) ?
Li4a Li1 Li4 1_554 . . 138.2(4) ?
Li4a Li1 Li4 . . 1_554 138.5(4) ?
Li4a Li1 Li4 . . . 12.4(4) ?
Li4 Li1 Li4 1_554 . . 126.02(17) ?
Si2 Eu1 Si1 2_665 . 5_766 123.05(6) ?
Si2 Eu1 O1 2_665 . . 130.26(9) ?
Si2 Eu1 O2 2_665 . . 87.59(8) ?
Si2 Eu1 O3 2_665 . . 110.80(9) ?
Si2 Eu1 O4 2_665 . 2_665 27.03(5) ?
Si2 Eu1 Li1 2_665 . . 0 ?
Si2 Eu1 Li2 2_665 . . 62.66(7) ?
Si2 Eu1 Li2 2_665 . 7_554 87.78(7) ?
Si2 Eu1 Li2 2_665 . 7_555 57.62(6) ?
Si2 Eu1 Eu2 2_665 . . 62.66(7) ?
Si2 Eu1 Eu2 2_665 . 7_554 87.78(7) ?
Si2 Eu1 Eu2 2_665 . 7_555 57.62(6) ?
Si2 Eu1 Li3 2_665 . . 119.83(10) ?
Si2 Eu1 Li6 2_665 . . 61.21(8) ?
Si2 Eu1 Li6 2_665 . 2_665 54.78(8) ?
Si2 Eu1 Li5 2_665 . . 126.72(10) ?
Si2 Eu1 Li5 2_665 . 5_766 174.72(11) ?
Si2 Eu1 Li4a 2_665 . 1_554 116.0(3) ?
Si2 Eu1 Li4a 2_665 . . 79.5(4) ?
Si2 Eu1 Li4 2_665 . 1_554 120.20(10) ?
Si2 Eu1 Li4 2_665 . . 86.13(10) ?
Si1 Eu1 O1 5_766 . . 87.67(8) ?
Si1 Eu1 O2 5_766 . . 124.98(9) ?
Si1 Eu1 O3 5_766 . . 19.28(5) ?
Si1 Eu1 O4 5_766 . 2_665 112.62(9) ?
Si1 Eu1 Li1 5_766 . . 0 ?
Si1 Eu1 Li2 5_766 . . 60.62(7) ?
Si1 Eu1 Li2 5_766 . 7_554 51.92(5) ?
Si1 Eu1 Li2 5_766 . 7_555 88.97(7) ?
Si1 Eu1 Eu2 5_766 . . 60.62(7) ?
Si1 Eu1 Eu2 5_766 . 7_554 51.92(5) ?
Si1 Eu1 Eu2 5_766 . 7_555 88.97(7) ?
Si1 Eu1 Li3 5_766 . . 116.99(10) ?
Si1 Eu1 Li6 5_766 . . 111.57(9) ?
Si1 Eu1 Li6 5_766 . 2_665 173.40(11) ?
Si1 Eu1 Li5 5_766 . . 53.37(8) ?
Si1 Eu1 Li5 5_766 . 5_766 51.69(9) ?
Si1 Eu1 Li4a 5_766 . 1_554 74.7(4) ?
Si1 Eu1 Li4a 5_766 . . 119.3(4) ?
Si1 Eu1 Li4 5_766 . 1_554 82.31(10) ?
Si1 Eu1 Li4 5_766 . . 124.14(10) ?
O1 Eu1 O2 . . . 106.55(11) ?
O1 Eu1 O3 . . . 106.45(11) ?
O1 Eu1 O4 . . 2_665 109.17(11) ?
O1 Eu1 Li1 . . . 0 ?
O1 Eu1 Li2 . . . 124.59(11) ?
O1 Eu1 Li2 . . 7_554 137.70(11) ?
O1 Eu1 Li2 . . 7_555 88.73(9) ?
O1 Eu1 Eu2 . . . 124.59(11) ?
O1 Eu1 Eu2 . . 7_554 137.70(11) ?
O1 Eu1 Eu2 . . 7_555 88.73(9) ?
O1 Eu1 Li3 . . . 53.14(9) ?
O1 Eu1 Li6 . . . 147.42(12) ?
O1 Eu1 Li6 . . 2_665 98.21(11) ?
O1 Eu1 Li5 . . . 40.96(8) ?
O1 Eu1 Li5 . . 5_766 52.77(10) ?
O1 Eu1 Li4a . . 1_554 109.0(4) ?
O1 Eu1 Li4a . . . 50.8(4) ?
O1 Eu1 Li4 . . 1_554 100.23(13) ?
O1 Eu1 Li4 . . . 45.01(10) ?
O2 Eu1 O3 . . . 113.54(12) ?
O2 Eu1 O4 . . 2_665 111.82(11) ?
O2 Eu1 Li1 . . . 0 ?
O2 Eu1 Li2 . . . 128.80(12) ?
O2 Eu1 Li2 . . 7_554 90.58(9) ?
O2 Eu1 Li2 . . 7_555 142.38(11) ?
O2 Eu1 Eu2 . . . 128.80(12) ?
O2 Eu1 Eu2 . . 7_554 90.58(9) ?
O2 Eu1 Eu2 . . 7_555 142.38(11) ?
O2 Eu1 Li3 . . . 53.42(10) ?
O2 Eu1 Li6 . . . 40.90(8) ?
O2 Eu1 Li6 . . 2_665 50.46(9) ?
O2 Eu1 Li5 . . . 142.16(12) ?
O2 Eu1 Li5 . . 5_766 95.58(12) ?
O2 Eu1 Li4a . . 1_554 50.3(4) ?
O2 Eu1 Li4a . . . 109.9(4) ?
O2 Eu1 Li4 . . 1_554 43.32(10) ?
O2 Eu1 Li4 . . . 99.89(13) ?
O3 Eu1 O4 . . 2_665 109.06(12) ?
O3 Eu1 Li1 . . . 0 ?
O3 Eu1 Li2 . . . 52.78(9) ?
O3 Eu1 Li2 . . 7_554 32.64(7) ?
O3 Eu1 Li2 . . 7_555 93.66(10) ?
O3 Eu1 Eu2 . . . 52.78(9) ?
O3 Eu1 Eu2 . . 7_554 32.64(7) ?
O3 Eu1 Eu2 . . 7_555 93.66(10) ?
O3 Eu1 Li3 . . . 125.46(13) ?
O3 Eu1 Li6 . . . 92.82(11) ?
O3 Eu1 Li6 . . 2_665 154.26(13) ?
O3 Eu1 Li5 . . . 72.34(10) ?
O3 Eu1 Li5 . . 5_766 64.06(11) ?
O3 Eu1 Li4a . . 1_554 64.9(4) ?
O3 Eu1 Li4a . . . 135.6(4) ?
O3 Eu1 Li4 . . 1_554 75.10(12) ?
O3 Eu1 Li4 . . . 142.52(13) ?
O4 Eu1 Li1 2_665 . . 0 ?
O4 Eu1 Li2 2_665 . . 56.38(9) ?
O4 Eu1 Li2 2_665 . 7_554 99.07(10) ?
O4 Eu1 Li2 2_665 . 7_555 31.31(7) ?
O4 Eu1 Eu2 2_665 . . 56.38(9) ?
O4 Eu1 Eu2 2_665 . 7_554 99.07(10) ?
O4 Eu1 Eu2 2_665 . 7_555 31.31(7) ?
O4 Eu1 Li3 2_665 . . 125.17(13) ?
O4 Eu1 Li6 2_665 . . 88.07(11) ?
O4 Eu1 Li6 2_665 . 2_665 68.34(10) ?
O4 Eu1 Li5 2_665 . . 99.91(11) ?
O4 Eu1 Li5 2_665 . 5_766 151.49(14) ?
O4 Eu1 Li4a 2_665 . 1_554 141.3(4) ?
O4 Eu1 Li4a 2_665 . . 60.9(4) ?
O4 Eu1 Li4 2_665 . 1_554 147.12(13) ?
O4 Eu1 Li4 2_665 . . 71.01(13) ?
Li1 Eu1 Li2 . . . 0 ?
Li1 Eu1 Li2 . . 7_554 0 ?
Li1 Eu1 Li2 . . 7_555 0 ?
Li1 Eu1 Eu2 . . . 0 ?
Li1 Eu1 Eu2 . . 7_554 0 ?
Li1 Eu1 Eu2 . . 7_555 0 ?
Li1 Eu1 Li3 . . . 0 ?
Li1 Eu1 Li6 . . . 0 ?
Li1 Eu1 Li6 . . 2_665 0 ?
Li1 Eu1 Li5 . . . 0 ?
Li1 Eu1 Li5 . . 5_766 0 ?
Li1 Eu1 Li4a . . 1_554 0 ?
Li1 Eu1 Li4a . . . 0 ?
Li1 Eu1 Li4 . . 1_554 0 ?
Li1 Eu1 Li4 . . . 0 ?
Li2 Eu1 Li2 . . 7_554 50.64(9) ?
Li2 Eu1 Li2 . . 7_555 50.29(9) ?
Li2 Eu1 Eu2 . . . 0 ?
Li2 Eu1 Eu2 . . 7_554 50.64(9) ?
Li2 Eu1 Eu2 . . 7_555 50.29(9) ?
Li2 Eu1 Li3 . . . 177.25(13) ?
Li2 Eu1 Li6 . . . 88.00(10) ?
Li2 Eu1 Li6 . . 2_665 117.42(12) ?
Li2 Eu1 Li5 . . . 85.72(10) ?
Li2 Eu1 Li5 . . 5_766 112.13(12) ?
Li2 Eu1 Li4a . . 1_554 104.7(4) ?
Li2 Eu1 Li4a . . . 104.6(4) ?
Li2 Eu1 Li4 . . 1_554 116.93(14) ?
Li2 Eu1 Li4 . . . 117.03(14) ?
Li2 Eu1 Li2 7_554 . 7_555 100.92(9) ?
Li2 Eu1 Eu2 7_554 . . 50.64(9) ?
Li2 Eu1 Eu2 7_554 . 7_554 0 ?
Li2 Eu1 Eu2 7_554 . 7_555 100.92(9) ?
Li2 Eu1 Li3 7_554 . . 129.45(12) ?
Li2 Eu1 Li6 7_554 . . 60.98(9) ?
Li2 Eu1 Li6 7_554 . 2_665 121.64(11) ?
Li2 Eu1 Li5 7_554 . . 104.64(10) ?
Li2 Eu1 Li5 7_554 . 5_766 87.97(11) ?
Li2 Eu1 Li4a 7_554 . 1_554 54.1(4) ?
Li2 Eu1 Li4a 7_554 . . 155.2(4) ?
Li2 Eu1 Li4 7_554 . 1_554 66.29(13) ?
Li2 Eu1 Li4 7_554 . . 167.64(14) ?
Li2 Eu1 Eu2 7_555 . . 50.29(9) ?
Li2 Eu1 Eu2 7_555 . 7_554 100.92(9) ?
Li2 Eu1 Eu2 7_555 . 7_555 0 ?
Li2 Eu1 Li3 7_555 . . 129.48(12) ?
Li2 Eu1 Li6 7_555 . . 116.54(10) ?
Li2 Eu1 Li6 7_555 . 2_665 94.13(11) ?
Li2 Eu1 Li5 7_555 . . 69.13(9) ?
Li2 Eu1 Li5 7_555 . 5_766 120.29(12) ?
Li2 Eu1 Li4a 7_555 . 1_554 155.0(4) ?
Li2 Eu1 Li4a 7_555 . . 54.3(4) ?
Li2 Eu1 Li4 7_555 . 1_554 167.18(14) ?
Li2 Eu1 Li4 7_555 . . 66.75(13) ?
Eu2 Eu1 Eu2 . . 7_554 50.64(9) ?
Eu2 Eu1 Eu2 . . 7_555 50.29(9) ?
Eu2 Eu1 Li3 . . . 177.25(13) ?
Eu2 Eu1 Li6 . . . 88.00(10) ?
Eu2 Eu1 Li6 . . 2_665 117.42(12) ?
Eu2 Eu1 Li5 . . . 85.72(10) ?
Eu2 Eu1 Li5 . . 5_766 112.13(12) ?
Eu2 Eu1 Li4a . . 1_554 104.7(4) ?
Eu2 Eu1 Li4a . . . 104.6(4) ?
Eu2 Eu1 Li4 . . 1_554 116.93(14) ?
Eu2 Eu1 Li4 . . . 117.03(14) ?
Eu2 Eu1 Eu2 7_554 . 7_555 100.92(9) ?
Eu2 Eu1 Li3 7_554 . . 129.45(12) ?
Eu2 Eu1 Li6 7_554 . . 60.98(9) ?
Eu2 Eu1 Li6 7_554 . 2_665 121.64(11) ?
Eu2 Eu1 Li5 7_554 . . 104.64(10) ?
Eu2 Eu1 Li5 7_554 . 5_766 87.97(11) ?
Eu2 Eu1 Li4a 7_554 . 1_554 54.1(4) ?
Eu2 Eu1 Li4a 7_554 . . 155.2(4) ?
Eu2 Eu1 Li4 7_554 . 1_554 66.29(13) ?
Eu2 Eu1 Li4 7_554 . . 167.64(14) ?
Eu2 Eu1 Li3 7_555 . . 129.48(12) ?
Eu2 Eu1 Li6 7_555 . . 116.54(10) ?
Eu2 Eu1 Li6 7_555 . 2_665 94.13(11) ?
Eu2 Eu1 Li5 7_555 . . 69.13(9) ?
Eu2 Eu1 Li5 7_555 . 5_766 120.29(12) ?
Eu2 Eu1 Li4a 7_555 . 1_554 155.0(4) ?
Eu2 Eu1 Li4a 7_555 . . 54.3(4) ?
Eu2 Eu1 Li4 7_555 . 1_554 167.18(14) ?
Eu2 Eu1 Li4 7_555 . . 66.75(13) ?
Li3 Eu1 Li6 . . . 94.28(12) ?
Li3 Eu1 Li6 . . 2_665 65.12(11) ?
Li3 Eu1 Li5 . . . 91.70(12) ?
Li3 Eu1 Li5 . . 5_766 65.39(12) ?
Li3 Eu1 Li4a . . 1_554 75.4(4) ?
Li3 Eu1 Li4a . . . 75.2(4) ?
Li3 Eu1 Li4 . . 1_554 63.23(14) ?
Li3 Eu1 Li4 . . . 62.81(14) ?
Li6 Eu1 Li6 . . 2_665 61.82(11) ?
Li6 Eu1 Li5 . . . 164.76(13) ?
Li6 Eu1 Li5 . . 5_766 119.04(13) ?
Li6 Eu1 Li4a . . 1_554 55.6(3) ?
Li6 Eu1 Li4a . . . 127.2(4) ?
Li6 Eu1 Li4 . . 1_554 59.06(11) ?
Li6 Eu1 Li4 . . . 124.27(13) ?
Li6 Eu1 Li5 2_665 . . 133.22(13) ?
Li6 Eu1 Li5 2_665 . 5_766 130.38(13) ?
Li6 Eu1 Li4a 2_665 . 1_554 100.4(4) ?
Li6 Eu1 Li4a 2_665 . . 67.1(4) ?
Li6 Eu1 Li4 2_665 . 1_554 93.64(13) ?
Li6 Eu1 Li4 2_665 . . 62.46(12) ?
Li5 Eu1 Li5 . . 5_766 51.67(11) ?
Li5 Eu1 Li4a . . 1_554 112.8(3) ?
Li5 Eu1 Li4a . . . 67.9(3) ?
Li5 Eu1 Li4 . . 1_554 112.06(12) ?
Li5 Eu1 Li4 . . . 70.86(12) ?
Li5 Eu1 Li4a 5_766 . 1_554 63.6(3) ?
Li5 Eu1 Li4a 5_766 . . 103.3(4) ?
Li5 Eu1 Li4 5_766 . 1_554 60.59(12) ?
Li5 Eu1 Li4 5_766 . . 97.46(14) ?
Li4a Eu1 Li4a 1_554 . . 150.7(6) ?
Li4a Eu1 Li4 1_554 . 1_554 12.2(4) ?
Li4a Eu1 Li4 1_554 . . 138.2(4) ?
Li4a Eu1 Li4 . . 1_554 138.5(4) ?
Li4a Eu1 Li4 . . . 12.4(4) ?
Li4 Eu1 Li4 1_554 . . 126.02(17) ?
O3 Li2 O4 7_555 . 8_645 119.16(18) ?
O3 Li2 Li1 7_555 . . 121.37(14) ?
O3 Li2 Li1 7_555 . 7_555 31.59(7) ?
O3 Li2 Eu1 7_555 . . 121.37(14) ?
O3 Li2 Eu1 7_555 . 7_554 104.74(13) ?
O3 Li2 Eu1 7_555 . 7_555 31.59(7) ?
O3 Li2 Li2 7_555 . 7_554 142.16(15) ?
O3 Li2 Li2 7_555 . 7_555 51.60(10) ?
O3 Li2 Eu2 7_555 . . 0 ?
O3 Li2 Eu2 7_555 . 7_554 142.16(15) ?
O3 Li2 Eu2 7_555 . 7_555 51.60(10) ?
O3 Li2 Li6 7_555 . 7_555 84.72(12) ?
O3 Li2 Li4a 7_555 . 7_554 62.5(3) ?
O4 Li2 Li1 8_645 . . 119.14(14) ?
O4 Li2 Li1 8_645 . 7_555 99.59(13) ?
O4 Li2 Eu1 8_645 . . 119.14(14) ?
O4 Li2 Eu1 8_645 . 7_554 31.06(7) ?
O4 Li2 Eu1 8_645 . 7_555 99.59(13) ?
O4 Li2 Li2 8_645 . 7_554 55.38(10) ?
O4 Li2 Li2 8_645 . 7_555 137.95(15) ?
O4 Li2 Eu2 8_645 . . 0 ?
O4 Li2 Eu2 8_645 . 7_554 55.38(10) ?
O4 Li2 Eu2 8_645 . 7_555 137.95(15) ?
O4 Li2 Li6 8_645 . 7_555 55.83(10) ?
O4 Li2 Li4a 8_645 . 7_554 56.8(3) ?
Li1 Li2 Li1 . . 7_555 129.85(11) ?
Li1 Li2 Eu1 . . . 0 ?
Li1 Li2 Eu1 . . 7_554 128.83(11) ?
Li1 Li2 Eu1 . . 7_555 129.85(11) ?
Li1 Li2 Li2 . . 7_554 79.89(12) ?
Li1 Li2 Li2 . . 7_555 80.58(12) ?
Li1 Li2 Eu2 . . . 0 ?
Li1 Li2 Eu2 . . 7_554 79.89(12) ?
Li1 Li2 Eu2 . . 7_555 80.58(12) ?
Li1 Li2 Li6 . . 7_555 124.45(12) ?
Li1 Li2 Li4a . . 7_554 175.3(3) ?
Li1 Li2 Eu1 7_555 . . 129.85(11) ?
Li1 Li2 Eu1 7_555 . 7_554 100.92(10) ?
Li1 Li2 Eu1 7_555 . 7_555 0 ?
Li1 Li2 Li2 7_555 . 7_554 150.05(15) ?
Li1 Li2 Li2 7_555 . 7_555 49.47(9) ?
Li1 Li2 Eu2 7_555 . . 0 ?
Li1 Li2 Eu2 7_555 . 7_554 150.05(15) ?
Li1 Li2 Eu2 7_555 . 7_555 49.47(9) ?
Li1 Li2 Li6 7_555 . 7_555 53.86(9) ?
Li1 Li2 Li4a 7_555 . 7_554 51.7(3) ?
Eu1 Li2 Eu1 . . 7_554 128.83(11) ?
Eu1 Li2 Eu1 . . 7_555 129.85(11) ?
Eu1 Li2 Li2 . . 7_554 79.89(12) ?
Eu1 Li2 Li2 . . 7_555 80.58(12) ?
Eu1 Li2 Eu2 . . . 0 ?
Eu1 Li2 Eu2 . . 7_554 79.89(12) ?
Eu1 Li2 Eu2 . . 7_555 80.58(12) ?
Eu1 Li2 Li6 . . 7_555 124.45(12) ?
Eu1 Li2 Li4a . . 7_554 175.3(3) ?
Eu1 Li2 Eu1 7_554 . 7_555 100.92(10) ?
Eu1 Li2 Li2 7_554 . 7_554 49.13(9) ?
Eu1 Li2 Li2 7_554 . 7_555 150.39(15) ?
Eu1 Li2 Eu2 7_554 . . 0 ?
Eu1 Li2 Eu2 7_554 . 7_554 49.13(9) ?
Eu1 Li2 Eu2 7_554 . 7_555 150.39(15) ?
Eu1 Li2 Li6 7_554 . 7_555 77.52(10) ?
Eu1 Li2 Li4a 7_554 . 7_554 49.2(3) ?
Eu1 Li2 Li2 7_555 . 7_554 150.05(15) ?
Eu1 Li2 Li2 7_555 . 7_555 49.47(9) ?
Eu1 Li2 Eu2 7_555 . . 0 ?
Eu1 Li2 Eu2 7_555 . 7_554 150.05(15) ?
Eu1 Li2 Eu2 7_555 . 7_555 49.47(9) ?
Eu1 Li2 Li6 7_555 . 7_555 53.86(9) ?
Eu1 Li2 Li4a 7_555 . 7_554 51.7(3) ?
Li2 Li2 Li2 7_554 . 7_555 160.45(18) ?
Li2 Li2 Eu2 7_554 . . 0 ?
Li2 Li2 Eu2 7_554 . 7_554 0 ?
Li2 Li2 Eu2 7_554 . 7_555 160.45(18) ?
Li2 Li2 Li6 7_554 . 7_555 109.77(12) ?
Li2 Li2 Li4a 7_554 . 7_554 98.4(3) ?
Li2 Li2 Eu2 7_555 . . 0 ?
Li2 Li2 Eu2 7_555 . 7_554 160.45(18) ?
Li2 Li2 Eu2 7_555 . 7_555 0 ?
Li2 Li2 Li6 7_555 . 7_555 82.20(11) ?
Li2 Li2 Li4a 7_555 . 7_554 101.2(3) ?
Eu2 Li2 Eu2 . . 7_554 0 ?
Eu2 Li2 Eu2 . . 7_555 0 ?
Eu2 Li2 Li6 . . 7_555 0 ?
Eu2 Li2 Li4a . . 7_554 0 ?
Eu2 Li2 Eu2 7_554 . 7_555 160.45(18) ?
Eu2 Li2 Li6 7_554 . 7_555 109.77(12) ?
Eu2 Li2 Li4a 7_554 . 7_554 98.4(3) ?
Eu2 Li2 Li6 7_555 . 7_555 82.20(11) ?
Eu2 Li2 Li4a 7_555 . 7_554 101.2(3) ?
Li6 Li2 Li4a 7_555 . 7_554 52.0(3) ?
Si2 Eu2 Si2 2_665 . 8_645 58.85(5) ?
Si2 Eu2 Si1 2_665 . 3_746 134.48(9) ?
Si2 Eu2 Si1 2_665 . 5_766 140.63(12) ?
Si2 Eu2 O3 2_665 . . 111.45(13) ?
Si2 Eu2 O3 2_665 . 7_555 111.19(11) ?
Si2 Eu2 O4 2_665 . 2_665 32.88(5) ?
Si2 Eu2 O4 2_665 . 8_645 85.25(9) ?
Si2 Eu2 Li1 2_665 . . 68.21(8) ?
Si2 Eu2 Li1 2_665 . 7_554 116.31(9) ?
Si2 Eu2 Li1 2_665 . 7_555 86.04(7) ?
Si2 Eu2 Eu1 2_665 . . 68.21(8) ?
Si2 Eu2 Eu1 2_665 . 7_554 116.31(9) ?
Si2 Eu2 Eu1 2_665 . 7_555 86.04(7) ?
Si2 Eu2 Li2 2_665 . . 0 ?
Si2 Eu2 Li2 2_665 . 7_554 105.72(11) ?
Si2 Eu2 Li2 2_665 . 7_555 67.33(8) ?
Si2 Eu2 Eu2 2_665 . 7_554 105.72(11) ?
Si2 Eu2 Eu2 2_665 . 7_555 67.33(8) ?
Si2 Eu2 Li6 2_665 . . 52.29(7) ?
Si2 Eu2 Li6 2_665 . 7_555 56.39(8) ?
Si2 Eu2 Li5 2_665 . . 106.45(10) ?
Si2 Eu2 Li5 2_665 . 7_554 163.53(12) ?
Si2 Eu2 Li4a 2_665 . 7_554 108.4(3) ?
Si2 Eu2 Li4 2_665 . 7_554 108.06(10) ?
Si2 Eu2 Si1 8_645 . 3_746 157.79(12) ?
Si2 Eu2 Si1 8_645 . 5_766 123.91(9) ?
Si2 Eu2 O3 8_645 . . 104.36(10) ?
Si2 Eu2 O3 8_645 . 7_555 133.07(14) ?
Si2 Eu2 O4 8_645 . 2_665 89.94(9) ?
Si2 Eu2 O4 8_645 . 8_645 27.71(6) ?
Si2 Eu2 Li1 8_645 . . 98.32(10) ?
Si2 Eu2 Li1 8_645 . 7_554 58.05(6) ?
Si2 Eu2 Li1 8_645 . 7_555 103.95(9) ?
Si2 Eu2 Eu1 8_645 . . 98.32(10) ?
Si2 Eu2 Eu1 8_645 . 7_554 58.05(6) ?
Si2 Eu2 Eu1 8_645 . 7_555 103.95(9) ?
Si2 Eu2 Li2 8_645 . . 0 ?
Si2 Eu2 Li2 8_645 . 7_554 62.50(8) ?
Si2 Eu2 Li2 8_645 . 7_555 121.59(10) ?
Si2 Eu2 Eu2 8_645 . 7_554 62.50(8) ?
Si2 Eu2 Eu2 8_645 . 7_555 121.59(10) ?
Si2 Eu2 Li6 8_645 . . 48.53(7) ?
Si2 Eu2 Li6 8_645 . 7_555 50.43(8) ?
Si2 Eu2 Li5 8_645 . . 148.80(12) ?
Si2 Eu2 Li5 8_645 . 7_554 107.84(10) ?
Si2 Eu2 Li4a 8_645 . 7_554 77.1(3) ?
Si2 Eu2 Li4 8_645 . 7_554 77.13(10) ?
Si1 Eu2 Si1 3_746 . 5_766 60.26(5) ?
Si1 Eu2 O3 3_746 . . 87.36(9) ?
Si1 Eu2 O3 3_746 . 7_555 33.31(6) ?
Si1 Eu2 O4 3_746 . 2_665 107.99(11) ?
Si1 Eu2 O4 3_746 . 8_645 131.56(15) ?
Si1 Eu2 Li1 3_746 . . 103.44(11) ?
Si1 Eu2 Li1 3_746 . 7_554 103.62(9) ?
Si1 Eu2 Li1 3_746 . 7_555 64.89(7) ?
Si1 Eu2 Eu1 3_746 . . 103.44(11) ?
Si1 Eu2 Eu1 3_746 . 7_554 103.62(9) ?
Si1 Eu2 Eu1 3_746 . 7_555 64.89(7) ?
Si1 Eu2 Li2 3_746 . . 0 ?
Si1 Eu2 Li2 3_746 . 7_554 117.01(10) ?
Si1 Eu2 Li2 3_746 . 7_555 67.15(8) ?
Si1 Eu2 Eu2 3_746 . 7_554 117.01(10) ?
Si1 Eu2 Eu2 3_746 . 7_555 67.15(8) ?
Si1 Eu2 Li6 3_746 . . 151.85(12) ?
Si1 Eu2 Li6 3_746 . 7_555 117.26(12) ?
Si1 Eu2 Li5 3_746 . . 52.36(7) ?
Si1 Eu2 Li5 3_746 . 7_554 54.92(7) ?
Si1 Eu2 Li4a 3_746 . 7_554 81.2(3) ?
Si1 Eu2 Li4 3_746 . 7_554 81.18(10) ?
Si1 Eu2 O3 5_766 . . 30.82(5) ?
Si1 Eu2 O3 5_766 . 7_555 93.26(9) ?
Si1 Eu2 O4 5_766 . 2_665 115.91(13) ?
Si1 Eu2 O4 5_766 . 8_645 109.87(11) ?
Si1 Eu2 Li1 5_766 . . 72.77(9) ?
Si1 Eu2 Li1 5_766 . 7_554 84.45(7) ?
Si1 Eu2 Li1 5_766 . 7_555 124.50(9) ?
Si1 Eu2 Eu1 5_766 . . 72.77(9) ?
Si1 Eu2 Eu1 5_766 . 7_554 84.45(7) ?
Si1 Eu2 Eu1 5_766 . 7_555 124.50(9) ?
Si1 Eu2 Li2 5_766 . . 0 ?
Si1 Eu2 Li2 5_766 . 7_554 61.42(8) ?
Si1 Eu2 Li2 5_766 . 7_555 111.52(11) ?
Si1 Eu2 Eu2 5_766 . 7_554 61.42(8) ?
Si1 Eu2 Eu2 5_766 . 7_555 111.52(11) ?
Si1 Eu2 Li6 5_766 . . 97.74(9) ?
Si1 Eu2 Li6 5_766 . 7_555 160.66(13) ?
Si1 Eu2 Li5 5_766 . . 48.30(7) ?
Si1 Eu2 Li5 5_766 . 7_554 53.63(7) ?
Si1 Eu2 Li4a 5_766 . 7_554 110.3(3) ?
Si1 Eu2 Li4 5_766 . 7_554 110.62(11) ?
O3 Eu2 O3 . . 7_555 120.40(13) ?
O3 Eu2 O4 . . 2_665 95.21(15) ?
O3 Eu2 O4 . . 8_645 103.99(13) ?
O3 Eu2 Li1 . . . 47.78(9) ?
O3 Eu2 Li1 . . 7_554 91.40(10) ?
O3 Eu2 Li1 . . 7_555 151.52(12) ?
O3 Eu2 Eu1 . . . 47.78(9) ?
O3 Eu2 Eu1 . . 7_554 91.40(10) ?
O3 Eu2 Eu1 . . 7_555 151.52(12) ?
O3 Eu2 Li2 . . . 0 ?
O3 Eu2 Li2 . . 7_554 48.64(10) ?
O3 Eu2 Li2 . . 7_555 115.28(15) ?
O3 Eu2 Eu2 . . 7_554 48.64(10) ?
O3 Eu2 Eu2 . . 7_555 115.28(15) ?
O3 Eu2 Li6 . . . 67.68(10) ?
O3 Eu2 Li6 . . 7_555 154.63(14) ?
O3 Eu2 Li5 . . . 52.48(9) ?
O3 Eu2 Li5 . . 7_554 80.14(10) ?
O3 Eu2 Li4a . . 7_554 133.7(3) ?
O3 Eu2 Li4 . . 7_554 134.10(14) ?
O3 Eu2 O4 7_555 . 2_665 98.80(12) ?
O3 Eu2 O4 7_555 . 8_645 119.16(18) ?
O3 Eu2 Li1 7_555 . . 121.37(14) ?
O3 Eu2 Li1 7_555 . 7_554 104.74(13) ?
O3 Eu2 Li1 7_555 . 7_555 31.59(7) ?
O3 Eu2 Eu1 7_555 . . 121.37(14) ?
O3 Eu2 Eu1 7_555 . 7_554 104.74(13) ?
O3 Eu2 Eu1 7_555 . 7_555 31.59(7) ?
O3 Eu2 Li2 7_555 . . 0 ?
O3 Eu2 Li2 7_555 . 7_554 142.16(15) ?
O3 Eu2 Li2 7_555 . 7_555 51.60(10) ?
O3 Eu2 Eu2 7_555 . 7_554 142.16(15) ?
O3 Eu2 Eu2 7_555 . 7_555 51.60(10) ?
O3 Eu2 Li6 7_555 . . 162.18(13) ?
O3 Eu2 Li6 7_555 . 7_555 84.72(12) ?
O3 Eu2 Li5 7_555 . . 76.75(10) ?
O3 Eu2 Li5 7_555 . 7_554 69.66(11) ?
O3 Eu2 Li4a 7_555 . 7_554 62.5(3) ?
O3 Eu2 Li4 7_555 . 7_554 62.27(12) ?
O4 Eu2 O4 2_665 . 8_645 117.34(13) ?
O4 Eu2 Li1 2_665 . . 47.51(9) ?
O4 Eu2 Li1 2_665 . 7_554 147.93(11) ?
O4 Eu2 Li1 2_665 . 7_555 87.87(10) ?
O4 Eu2 Eu1 2_665 . . 47.51(9) ?
O4 Eu2 Eu1 2_665 . 7_554 147.93(11) ?
O4 Eu2 Eu1 2_665 . 7_555 87.87(10) ?
O4 Eu2 Li2 2_665 . . 0 ?
O4 Eu2 Li2 2_665 . 7_554 117.07(15) ?
O4 Eu2 Li2 2_665 . 7_555 47.23(9) ?
O4 Eu2 Eu2 2_665 . 7_554 117.07(15) ?
O4 Eu2 Eu2 2_665 . 7_555 47.23(9) ?
O4 Eu2 Li6 2_665 . . 63.76(10) ?
O4 Eu2 Li6 2_665 . 7_555 83.37(10) ?
O4 Eu2 Li5 2_665 . . 73.96(10) ?
O4 Eu2 Li5 2_665 . 7_554 162.21(13) ?
O4 Eu2 Li4a 2_665 . 7_554 131.0(3) ?
O4 Eu2 Li4 2_665 . 7_554 130.62(13) ?
O4 Eu2 Li1 8_645 . . 119.14(14) ?
O4 Eu2 Li1 8_645 . 7_554 31.06(7) ?
O4 Eu2 Li1 8_645 . 7_555 99.59(13) ?
O4 Eu2 Eu1 8_645 . . 119.14(14) ?
O4 Eu2 Eu1 8_645 . 7_554 31.06(7) ?
O4 Eu2 Eu1 8_645 . 7_555 99.59(13) ?
O4 Eu2 Li2 8_645 . . 0 ?
O4 Eu2 Li2 8_645 . 7_554 55.38(10) ?
O4 Eu2 Li2 8_645 . 7_555 137.95(15) ?
O4 Eu2 Eu2 8_645 . 7_554 55.38(10) ?
O4 Eu2 Eu2 8_645 . 7_555 137.95(15) ?
O4 Eu2 Li6 8_645 . . 69.94(10) ?
O4 Eu2 Li6 8_645 . 7_555 55.83(10) ?
O4 Eu2 Li5 8_645 . . 156.04(14) ?
O4 Eu2 Li5 8_645 . 7_554 80.44(12) ?
O4 Eu2 Li4a 8_645 . 7_554 56.8(3) ?
O4 Eu2 Li4 8_645 . 7_554 56.98(12) ?
Li1 Eu2 Li1 . . 7_554 128.83(11) ?
Li1 Eu2 Li1 . . 7_555 129.85(11) ?
Li1 Eu2 Eu1 . . . 0 ?
Li1 Eu2 Eu1 . . 7_554 128.83(11) ?
Li1 Eu2 Eu1 . . 7_555 129.85(11) ?
Li1 Eu2 Li2 . . . 0 ?
Li1 Eu2 Li2 . . 7_554 79.89(12) ?
Li1 Eu2 Li2 . . 7_555 80.58(12) ?
Li1 Eu2 Eu2 . . 7_554 79.89(12) ?
Li1 Eu2 Eu2 . . 7_555 80.58(12) ?
Li1 Eu2 Li6 . . . 50.20(9) ?
Li1 Eu2 Li6 . . 7_555 124.45(12) ?
Li1 Eu2 Li5 . . . 51.14(9) ?
Li1 Eu2 Li5 . . 7_554 126.29(12) ?
Li1 Eu2 Li4a . . 7_554 175.3(3) ?
Li1 Eu2 Li4 . . 7_554 175.32(12) ?
Li1 Eu2 Li1 7_554 . 7_555 100.92(10) ?
Li1 Eu2 Eu1 7_554 . . 128.83(11) ?
Li1 Eu2 Eu1 7_554 . 7_554 0 ?
Li1 Eu2 Eu1 7_554 . 7_555 100.92(10) ?
Li1 Eu2 Li2 7_554 . . 0 ?
Li1 Eu2 Li2 7_554 . 7_554 49.13(9) ?
Li1 Eu2 Li2 7_554 . 7_555 150.39(15) ?
Li1 Eu2 Eu2 7_554 . 7_554 49.13(9) ?
Li1 Eu2 Eu2 7_554 . 7_555 150.39(15) ?
Li1 Eu2 Li6 7_554 . . 90.30(9) ?
Li1 Eu2 Li6 7_554 . 7_555 77.52(10) ?
Li1 Eu2 Li5 7_554 . . 132.38(10) ?
Li1 Eu2 Li5 7_554 . 7_554 49.81(8) ?
Li1 Eu2 Li4a 7_554 . 7_554 49.2(3) ?
Li1 Eu2 Li4 7_554 . 7_554 49.64(10) ?
Li1 Eu2 Eu1 7_555 . . 129.85(11) ?
Li1 Eu2 Eu1 7_555 . 7_554 100.92(10) ?
Li1 Eu2 Eu1 7_555 . 7_555 0 ?
Li1 Eu2 Li2 7_555 . . 0 ?
Li1 Eu2 Li2 7_555 . 7_554 150.05(15) ?
Li1 Eu2 Li2 7_555 . 7_555 49.47(9) ?
Li1 Eu2 Eu2 7_555 . 7_554 150.05(15) ?
Li1 Eu2 Eu2 7_555 . 7_555 49.47(9) ?
Li1 Eu2 Li6 7_555 . . 136.91(10) ?
Li1 Eu2 Li6 7_555 . 7_555 53.86(9) ?
Li1 Eu2 Li5 7_555 . . 101.99(9) ?
Li1 Eu2 Li5 7_555 . 7_554 88.33(10) ?
Li1 Eu2 Li4a 7_555 . 7_554 51.7(3) ?
Li1 Eu2 Li4 7_555 . 7_554 51.29(10) ?
Eu1 Eu2 Eu1 . . 7_554 128.83(11) ?
Eu1 Eu2 Eu1 . . 7_555 129.85(11) ?
Eu1 Eu2 Li2 . . . 0 ?
Eu1 Eu2 Li2 . . 7_554 79.89(12) ?
Eu1 Eu2 Li2 . . 7_555 80.58(12) ?
Eu1 Eu2 Eu2 . . 7_554 79.89(12) ?
Eu1 Eu2 Eu2 . . 7_555 80.58(12) ?
Eu1 Eu2 Li6 . . . 50.20(9) ?
Eu1 Eu2 Li6 . . 7_555 124.45(12) ?
Eu1 Eu2 Li5 . . . 51.14(9) ?
Eu1 Eu2 Li5 . . 7_554 126.29(12) ?
Eu1 Eu2 Li4a . . 7_554 175.3(3) ?
Eu1 Eu2 Li4 . . 7_554 175.32(12) ?
Eu1 Eu2 Eu1 7_554 . 7_555 100.92(10) ?
Eu1 Eu2 Li2 7_554 . . 0 ?
Eu1 Eu2 Li2 7_554 . 7_554 49.13(9) ?
Eu1 Eu2 Li2 7_554 . 7_555 150.39(15) ?
Eu1 Eu2 Eu2 7_554 . 7_554 49.13(9) ?
Eu1 Eu2 Eu2 7_554 . 7_555 150.39(15) ?
Eu1 Eu2 Li6 7_554 . . 90.30(9) ?
Eu1 Eu2 Li6 7_554 . 7_555 77.52(10) ?
Eu1 Eu2 Li5 7_554 . . 132.38(10) ?
Eu1 Eu2 Li5 7_554 . 7_554 49.81(8) ?
Eu1 Eu2 Li4a 7_554 . 7_554 49.2(3) ?
Eu1 Eu2 Li4 7_554 . 7_554 49.64(10) ?
Eu1 Eu2 Li2 7_555 . . 0 ?
Eu1 Eu2 Li2 7_555 . 7_554 150.05(15) ?
Eu1 Eu2 Li2 7_555 . 7_555 49.47(9) ?
Eu1 Eu2 Eu2 7_555 . 7_554 150.05(15) ?
Eu1 Eu2 Eu2 7_555 . 7_555 49.47(9) ?
Eu1 Eu2 Li6 7_555 . . 136.91(10) ?
Eu1 Eu2 Li6 7_555 . 7_555 53.86(9) ?
Eu1 Eu2 Li5 7_555 . . 101.99(9) ?
Eu1 Eu2 Li5 7_555 . 7_554 88.33(10) ?
Eu1 Eu2 Li4a 7_555 . 7_554 51.7(3) ?
Eu1 Eu2 Li4 7_555 . 7_554 51.29(10) ?
Li2 Eu2 Li2 . . 7_554 0 ?
Li2 Eu2 Li2 . . 7_555 0 ?
Li2 Eu2 Eu2 . . 7_554 0 ?
Li2 Eu2 Eu2 . . 7_555 0 ?
Li2 Eu2 Li6 . . . 0 ?
Li2 Eu2 Li6 . . 7_555 0 ?
Li2 Eu2 Li5 . . . 0 ?
Li2 Eu2 Li5 . . 7_554 0 ?
Li2 Eu2 Li4a . . 7_554 0 ?
Li2 Eu2 Li4 . . 7_554 0 ?
Li2 Eu2 Li2 7_554 . 7_555 160.45(18) ?
Li2 Eu2 Eu2 7_554 . 7_554 0 ?
Li2 Eu2 Eu2 7_554 . 7_555 160.45(18) ?
Li2 Eu2 Li6 7_554 . . 55.57(10) ?
Li2 Eu2 Li6 7_554 . 7_555 109.77(12) ?
Li2 Eu2 Li5 7_554 . . 100.85(12) ?
Li2 Eu2 Li5 7_554 . 7_554 72.59(11) ?
Li2 Eu2 Li4a 7_554 . 7_554 98.4(3) ?
Li2 Eu2 Li4 7_554 . 7_554 98.77(14) ?
Li2 Eu2 Eu2 7_555 . 7_554 160.45(18) ?
Li2 Eu2 Eu2 7_555 . 7_555 0 ?
Li2 Eu2 Li6 7_555 . . 110.97(12) ?
Li2 Eu2 Li6 7_555 . 7_555 82.20(11) ?
Li2 Eu2 Li5 7_555 . . 65.69(10) ?
Li2 Eu2 Li5 7_555 . 7_554 119.42(12) ?
Li2 Eu2 Li4a 7_555 . 7_554 101.2(3) ?
Li2 Eu2 Li4 7_555 . 7_554 100.76(14) ?
Eu2 Eu2 Eu2 7_554 . 7_555 160.45(18) ?
Eu2 Eu2 Li6 7_554 . . 55.57(10) ?
Eu2 Eu2 Li6 7_554 . 7_555 109.77(12) ?
Eu2 Eu2 Li5 7_554 . . 100.85(12) ?
Eu2 Eu2 Li5 7_554 . 7_554 72.59(11) ?
Eu2 Eu2 Li4a 7_554 . 7_554 98.4(3) ?
Eu2 Eu2 Li4 7_554 . 7_554 98.77(14) ?
Eu2 Eu2 Li6 7_555 . . 110.97(12) ?
Eu2 Eu2 Li6 7_555 . 7_555 82.20(11) ?
Eu2 Eu2 Li5 7_555 . . 65.69(10) ?
Eu2 Eu2 Li5 7_555 . 7_554 119.42(12) ?
Eu2 Eu2 Li4a 7_555 . 7_554 101.2(3) ?
Eu2 Eu2 Li4 7_555 . 7_554 100.76(14) ?
Li6 Eu2 Li6 . . 7_555 89.37(10) ?
Li6 Eu2 Li5 . . . 100.32(11) ?
Li6 Eu2 Li5 . . 7_554 128.13(11) ?
Li6 Eu2 Li4a . . 7_554 125.3(3) ?
Li6 Eu2 Li4 . . 7_554 125.40(11) ?
Li6 Eu2 Li5 7_555 . . 147.85(12) ?
Li6 Eu2 Li5 7_555 . 7_554 108.16(13) ?
Li6 Eu2 Li4a 7_555 . 7_554 52.0(3) ?
Li6 Eu2 Li4 7_555 . 7_554 51.68(10) ?
Li5 Eu2 Li5 . . 7_554 89.86(10) ?
Li5 Eu2 Li4a . . 7_554 133.5(3) ?
Li5 Eu2 Li4 . . 7_554 133.51(12) ?
Li5 Eu2 Li4a 7_554 . 7_554 56.6(3) ?
Li5 Eu2 Li4 7_554 . 7_554 56.98(10) ?
Li4a Eu2 Li4 7_554 . 7_554 0.5(3) ?
Si2 Li3 Si2 . . 7_565 67.51(7) ?
Si2 Li3 Si1 . . . 177.91(15) ?
Si2 Li3 Si1 . . 7_564 114.17(13) ?
Si2 Li3 N1 . . 7_564 141.23(16) ?
Si2 Li3 N2 . . 7_565 40.92(7) ?
Si2 Li3 Li1 . . . 88.75(11) ?
Si2 Li3 Eu1 . . . 88.75(11) ?
Si2 Li3 Li3 . . 7_564 59.97(9) ?
Si2 Li3 Li3 . . 7_565 121.26(13) ?
Si2 Li3 Li6 . . 2_665 59.46(10) ?
Si2 Li3 Li5 . . 5_766 115.15(15) ?
Si2 Li3 Li4a . . 1_554 60.5(3) ?
Si2 Li3 Li4a . . . 117.5(3) ?
Si2 Li3 Li4 . . 1_554 56.49(11) ?
Si2 Li3 Li4 . . . 120.77(14) ?
Si2 Li3 Li4 . . 7_564 89.94(13) ?
Si2 Li3 Si1 7_565 . . 113.14(13) ?
Si2 Li3 Si1 7_565 . 7_564 113.39(12) ?
Si2 Li3 N1 7_565 . 7_564 96.30(12) ?
Si2 Li3 N2 7_565 . 7_565 38.32(7) ?
Si2 Li3 Li1 7_565 . . 122.80(13) ?
Si2 Li3 Eu1 7_565 . . 122.80(13) ?
Si2 Li3 Li3 7_565 . 7_564 92.33(11) ?
Si2 Li3 Li3 7_565 . 7_565 53.77(9) ?
Si2 Li3 Li6 7_565 . 2_665 63.04(10) ?
Si2 Li3 Li5 7_565 . 5_766 177.24(16) ?
Si2 Li3 Li4a 7_565 . 1_554 127.9(3) ?
Si2 Li3 Li4a 7_565 . . 91.7(3) ?
Si2 Li3 Li4 7_565 . 1_554 123.60(14) ?
Si2 Li3 Li4 7_565 . . 84.20(13) ?
Si2 Li3 Li4 7_565 . 7_564 56.37(11) ?
Si1 Li3 Si1 . . 7_564 67.54(7) ?
Si1 Li3 N1 . . 7_564 40.86(7) ?
Si1 Li3 N2 . . 7_565 140.74(16) ?
Si1 Li3 Li1 . . . 89.27(11) ?
Si1 Li3 Eu1 . . . 89.27(11) ?
Si1 Li3 Li3 . . 7_564 121.72(13) ?
Si1 Li3 Li3 . . 7_565 59.37(9) ?
Si1 Li3 Li6 . . 2_665 118.88(15) ?
Si1 Li3 Li5 . . 5_766 64.17(10) ?
Si1 Li3 Li4a . . 1_554 118.7(3) ?
Si1 Li3 Li4a . . . 60.7(3) ?
Si1 Li3 Li4 . . 1_554 123.07(14) ?
Si1 Li3 Li4 . . . 57.66(11) ?
Si1 Li3 Li4 . . 7_564 92.04(13) ?
Si1 Li3 N1 7_564 . 7_564 38.38(7) ?
Si1 Li3 N2 7_564 . 7_565 96.91(12) ?
Si1 Li3 Li1 7_564 . . 123.80(13) ?
Si1 Li3 Eu1 7_564 . . 123.80(13) ?
Si1 Li3 Li3 7_564 . 7_564 54.20(9) ?
Si1 Li3 Li3 7_564 . 7_565 91.86(11) ?
Si1 Li3 Li6 7_564 . 2_665 173.28(16) ?
Si1 Li3 Li5 7_564 . 5_766 66.48(10) ?
Si1 Li3 Li4a 7_564 . 1_554 91.7(3) ?
Si1 Li3 Li4a 7_564 . . 128.0(3) ?
Si1 Li3 Li4 7_564 . 1_554 85.46(13) ?
Si1 Li3 Li4 7_564 . . 124.82(14) ?
Si1 Li3 Li4 7_564 . 7_564 57.05(11) ?
N1 Li3 N2 7_564 . 7_565 104.90(15) ?
N1 Li3 Li1 7_564 . . 127.88(15) ?
N1 Li3 Eu1 7_564 . . 127.88(15) ?
N1 Li3 Li3 7_564 . 7_564 87.18(13) ?
N1 Li3 Li3 7_564 . 7_565 55.70(10) ?
N1 Li3 Li6 7_564 . 2_665 145.21(18) ?
N1 Li3 Li5 7_564 . 5_766 81.97(13) ?
N1 Li3 Li4a 7_564 . 1_554 126.7(3) ?
N1 Li3 Li4a 7_564 . . 97.1(3) ?
N1 Li3 Li4 7_564 . 1_554 122.57(16) ?
N1 Li3 Li4 7_564 . . 90.44(15) ?
N1 Li3 Li4 7_564 . 7_564 53.45(12) ?
N2 Li3 Li1 7_565 . . 127.21(15) ?
N2 Li3 Eu1 7_565 . . 127.21(15) ?
N2 Li3 Li3 7_565 . 7_564 56.29(10) ?
N2 Li3 Li3 7_565 . 7_565 86.76(13) ?
N2 Li3 Li6 7_565 . 2_665 76.81(12) ?
N2 Li3 Li5 7_565 . 5_766 144.21(18) ?
N2 Li3 Li4a 7_565 . 1_554 96.7(3) ?
N2 Li3 Li4a 7_565 . . 126.3(3) ?
N2 Li3 Li4 7_565 . 1_554 89.31(15) ?
N2 Li3 Li4 7_565 . . 120.93(16) ?
N2 Li3 Li4 7_565 . 7_564 51.46(11) ?
Li1 Li3 Eu1 . . . 0 ?
Li1 Li3 Li3 . . 7_564 120.33(15) ?
Li1 Li3 Li3 . . 7_565 119.95(15) ?
Li1 Li3 Li6 . . 2_665 60.11(11) ?
Li1 Li3 Li5 . . 5_766 57.37(11) ?
Li1 Li3 Li4a . . 1_554 54.8(3) ?
Li1 Li3 Li4a . . . 53.4(3) ?
Li1 Li3 Li4 . . 1_554 65.03(14) ?
Li1 Li3 Li4 . . . 64.04(14) ?
Li1 Li3 Li4 . . 7_564 178.67(17) ?
Eu1 Li3 Li3 . . 7_564 120.33(15) ?
Eu1 Li3 Li3 . . 7_565 119.95(15) ?
Eu1 Li3 Li6 . . 2_665 60.11(11) ?
Eu1 Li3 Li5 . . 5_766 57.37(11) ?
Eu1 Li3 Li4a . . 1_554 54.8(3) ?
Eu1 Li3 Li4a . . . 53.4(3) ?
Eu1 Li3 Li4 . . 1_554 65.03(14) ?
Eu1 Li3 Li4 . . . 64.04(14) ?
Eu1 Li3 Li4 . . 7_564 178.67(17) ?
Li3 Li3 Li3 7_564 . 7_565 119.72(15) ?
Li3 Li3 Li6 7_564 . 2_665 119.39(15) ?
Li3 Li3 Li5 7_564 . 5_766 89.73(14) ?
Li3 Li3 Li4a 7_564 . 1_554 65.6(3) ?
Li3 Li3 Li4a 7_564 . . 173.8(4) ?
Li3 Li3 Li4 7_564 . 1_554 55.30(14) ?
Li3 Li3 Li4 7_564 . . 175.56(19) ?
Li3 Li3 Li4 7_564 . 7_564 59.10(14) ?
Li3 Li3 Li6 7_565 . 2_665 90.18(13) ?
Li3 Li3 Li5 7_565 . 5_766 123.54(15) ?
Li3 Li3 Li4a 7_565 . 1_554 174.7(4) ?
Li3 Li3 Li4a 7_565 . . 66.5(3) ?
Li3 Li3 Li4 7_565 . 1_554 174.95(18) ?
Li3 Li3 Li4 7_565 . . 55.92(15) ?
Li3 Li3 Li4 7_565 . 7_564 60.62(14) ?
Li6 Li3 Li5 2_665 . 5_766 117.38(16) ?
Li6 Li3 Li4a 2_665 . 1_554 86.7(3) ?
Li6 Li3 Li4a 2_665 . . 58.6(3) ?
Li6 Li3 Li4 2_665 . 1_554 92.01(15) ?
Li6 Li3 Li4 2_665 . . 61.37(13) ?
Li6 Li3 Li4 2_665 . 7_564 118.93(16) ?
Li5 Li3 Li4a 5_766 . 1_554 54.8(3) ?
Li5 Li3 Li4a 5_766 . . 86.4(3) ?
Li5 Li3 Li4 5_766 . 1_554 59.14(13) ?
Li5 Li3 Li4 5_766 . . 93.65(15) ?
Li5 Li3 Li4 5_766 . 7_564 123.52(16) ?
Li4a Li3 Li4a 1_554 . . 108.2(5) ?
Li4a Li3 Li4 1_554 . 1_554 10.3(3) ?
Li4a Li3 Li4 1_554 . . 118.8(4) ?
Li4a Li3 Li4 1_554 . 7_564 124.7(4) ?
Li4a Li3 Li4 . . 1_554 118.5(4) ?
Li4a Li3 Li4 . . . 10.6(3) ?
Li4a Li3 Li4 . . 7_564 127.1(4) ?
Li4 Li3 Li4 1_554 . . 129.0(2) ?
Li4 Li3 Li4 1_554 . 7_564 114.38(19) ?
Li4 Li3 Li4 . . 7_564 116.52(19) ?
Si2 Li6 Si2 . . 2_664 124.90(13) ?
Si2 Li6 O2 . . . 38.37(7) ?
Si2 Li6 N2 . . 2_665 136.98(17) ?
Si2 Li6 Li1 . . . 78.76(10) ?
Si2 Li6 Li1 . . 2_664 71.27(10) ?
Si2 Li6 Eu1 . . . 78.76(10) ?
Si2 Li6 Eu1 . . 2_664 71.27(10) ?
Si2 Li6 Li2 . . 7_554 122.86(14) ?
Si2 Li6 Eu2 . . . 120.56(12) ?
Si2 Li6 Eu2 . . 7_554 122.86(14) ?
Si2 Li6 Li3 . . 2_664 125.95(15) ?
Si2 Li6 Li6 . . 2_664 67.09(10) ?
Si2 Li6 Li6 . . 2_665 57.23(10) ?
Si2 Li6 Li4a . . 1_554 67.4(4) ?
Si2 Li6 Li4a . . 2_664 81.9(4) ?
Si2 Li6 Li4 . . 1_554 55.35(12) ?
Si2 Li6 Li4 . . 2_664 94.31(15) ?
Si2 Li6 O2 2_664 . . 138.04(18) ?
Si2 Li6 N2 2_664 . 2_665 95.21(13) ?
Si2 Li6 Li1 2_664 . . 128.15(14) ?
Si2 Li6 Li1 2_664 . 2_664 83.96(11) ?
Si2 Li6 Eu1 2_664 . . 128.15(14) ?
Si2 Li6 Eu1 2_664 . 2_664 83.96(11) ?
Si2 Li6 Li2 2_664 . 7_554 63.51(9) ?
Si2 Li6 Eu2 2_664 . . 98.66(11) ?
Si2 Li6 Eu2 2_664 . 7_554 63.51(9) ?
Si2 Li6 Li3 2_664 . 2_664 56.70(10) ?
Si2 Li6 Li6 2_664 . 2_664 57.81(10) ?
Si2 Li6 Li6 2_664 . 2_665 176.13(17) ?
Si2 Li6 Li4a 2_664 . 1_554 87.6(4) ?
Si2 Li6 Li4a 2_664 . 2_664 122.3(3) ?
Si2 Li6 Li4 2_664 . 1_554 94.11(15) ?
Si2 Li6 Li4 2_664 . 2_664 115.98(16) ?
O2 Li6 N2 . . 2_665 119.53(19) ?
O2 Li6 Li1 . . . 40.49(9) ?
O2 Li6 Li1 . . 2_664 108.65(15) ?
O2 Li6 Eu1 . . . 40.49(9) ?
O2 Li6 Eu1 . . 2_664 108.65(15) ?
O2 Li6 Li2 . . 7_554 93.91(15) ?
O2 Li6 Eu2 . . . 82.24(13) ?
O2 Li6 Eu2 . . 7_554 93.91(15) ?
O2 Li6 Li3 . . 2_664 160.33(19) ?
O2 Li6 Li6 . . 2_664 91.33(15) ?
O2 Li6 Li6 . . 2_665 45.79(11) ?
O2 Li6 Li4a . . 1_554 51.4(4) ?
O2 Li6 Li4a . . 2_664 96.1(4) ?
O2 Li6 Li4 . . 1_554 43.94(13) ?
O2 Li6 Li4 . . 2_664 104.82(18) ?
N2 Li6 Li1 2_665 . . 88.57(14) ?
N2 Li6 Li1 2_665 . 2_664 101.83(16) ?
N2 Li6 Eu1 2_665 . . 88.57(14) ?
N2 Li6 Eu1 2_665 . 2_664 101.83(16) ?
N2 Li6 Li2 2_665 . 7_554 86.49(13) ?
N2 Li6 Eu2 2_665 . . 58.94(11) ?
N2 Li6 Eu2 2_665 . 7_554 86.49(13) ?
N2 Li6 Li3 2_665 . 2_664 61.00(13) ?
N2 Li6 Li6 2_665 . 2_664 149.11(19) ?
N2 Li6 Li6 2_665 . 2_665 81.88(14) ?
N2 Li6 Li4a 2_665 . 1_554 136.4(4) ?
N2 Li6 Li4a 2_665 . 2_664 61.8(4) ?
N2 Li6 Li4 2_665 . 1_554 145.4(2) ?
N2 Li6 Li4 2_665 . 2_664 49.67(14) ?
Li1 Li6 Li1 . . 2_664 145.59(15) ?
Li1 Li6 Eu1 . . . 0 ?
Li1 Li6 Eu1 . . 2_664 145.59(15) ?
Li1 Li6 Li2 . . 7_554 65.16(10) ?
Li1 Li6 Eu2 . . . 41.80(8) ?
Li1 Li6 Eu2 . . 7_554 65.16(10) ?
Li1 Li6 Li3 . . 2_664 149.23(16) ?
Li1 Li6 Li6 . . 2_664 119.22(15) ?
Li1 Li6 Li6 . . 2_665 54.57(11) ?
Li1 Li6 Li4a . . 1_554 57.5(3) ?
Li1 Li6 Li4a . . 2_664 104.9(3) ?
Li1 Li6 Li4 . . 1_554 59.93(12) ?
Li1 Li6 Li4 . . 2_664 105.51(15) ?
Li1 Li6 Eu1 2_664 . . 145.59(15) ?
Li1 Li6 Eu1 2_664 . 2_664 0 ?
Li1 Li6 Li2 2_664 . 7_554 147.14(15) ?
Li1 Li6 Eu2 2_664 . . 160.69(14) ?
Li1 Li6 Eu2 2_664 . 7_554 147.14(15) ?
Li1 Li6 Li3 2_664 . 2_664 54.76(11) ?
Li1 Li6 Li6 2_664 . 2_664 63.60(12) ?
Li1 Li6 Li6 2_664 . 2_665 94.11(14) ?
Li1 Li6 Li4a 2_664 . 1_554 121.7(4) ?
Li1 Li6 Li4a 2_664 . 2_664 55.1(3) ?
Li1 Li6 Li4 2_664 . 1_554 112.24(16) ?
Li1 Li6 Li4 2_664 . 2_664 61.45(13) ?
Eu1 Li6 Eu1 . . 2_664 145.59(15) ?
Eu1 Li6 Li2 . . 7_554 65.16(10) ?
Eu1 Li6 Eu2 . . . 41.80(8) ?
Eu1 Li6 Eu2 . . 7_554 65.16(10) ?
Eu1 Li6 Li3 . . 2_664 149.23(16) ?
Eu1 Li6 Li6 . . 2_664 119.22(15) ?
Eu1 Li6 Li6 . . 2_665 54.57(11) ?
Eu1 Li6 Li4a . . 1_554 57.5(3) ?
Eu1 Li6 Li4a . . 2_664 104.9(3) ?
Eu1 Li6 Li4 . . 1_554 59.93(12) ?
Eu1 Li6 Li4 . . 2_664 105.51(15) ?
Eu1 Li6 Li2 2_664 . 7_554 147.14(15) ?
Eu1 Li6 Eu2 2_664 . . 160.69(14) ?
Eu1 Li6 Eu2 2_664 . 7_554 147.14(15) ?
Eu1 Li6 Li3 2_664 . 2_664 54.76(11) ?
Eu1 Li6 Li6 2_664 . 2_664 63.60(12) ?
Eu1 Li6 Li6 2_664 . 2_665 94.11(14) ?
Eu1 Li6 Li4a 2_664 . 1_554 121.7(4) ?
Eu1 Li6 Li4a 2_664 . 2_664 55.1(3) ?
Eu1 Li6 Li4 2_664 . 1_554 112.24(16) ?
Eu1 Li6 Li4 2_664 . 2_664 61.45(13) ?
Li2 Li6 Eu2 7_554 . . 42.24(8) ?
Li2 Li6 Eu2 7_554 . 7_554 0 ?
Li2 Li6 Li3 7_554 . 2_664 105.66(13) ?
Li2 Li6 Li6 7_554 . 2_664 93.11(13) ?
Li2 Li6 Li6 7_554 . 2_665 118.64(15) ?
Li2 Li6 Li4a 7_554 . 1_554 56.1(4) ?
Li2 Li6 Li4a 7_554 . 2_664 147.6(4) ?
Li2 Li6 Li4 7_554 . 1_554 68.26(14) ?
Li2 Li6 Li4 7_554 . 2_664 136.08(17) ?
Eu2 Li6 Eu2 . . 7_554 42.24(8) ?
Eu2 Li6 Li3 . . 2_664 110.89(13) ?
Eu2 Li6 Li6 . . 2_664 133.63(14) ?
Eu2 Li6 Li6 . . 2_665 82.07(12) ?
Eu2 Li6 Li4a . . 1_554 77.6(4) ?
Eu2 Li6 Li4a . . 2_664 109.0(3) ?
Eu2 Li6 Li4 . . 1_554 86.76(14) ?
Eu2 Li6 Li4 . . 2_664 100.83(14) ?
Eu2 Li6 Li3 7_554 . 2_664 105.66(13) ?
Eu2 Li6 Li6 7_554 . 2_664 93.11(13) ?
Eu2 Li6 Li6 7_554 . 2_665 118.64(15) ?
Eu2 Li6 Li4a 7_554 . 1_554 56.1(4) ?
Eu2 Li6 Li4a 7_554 . 2_664 147.6(4) ?
Eu2 Li6 Li4 7_554 . 1_554 68.26(14) ?
Eu2 Li6 Li4 7_554 . 2_664 136.08(17) ?
Li3 Li6 Li6 2_664 . 2_664 89.63(15) ?
Li3 Li6 Li6 2_664 . 2_665 119.48(16) ?
Li3 Li6 Li4a 2_664 . 1_554 143.7(4) ?
Li3 Li6 Li4a 2_664 . 2_664 66.2(3) ?
Li3 Li6 Li4 2_664 . 1_554 146.91(18) ?
Li3 Li6 Li4 2_664 . 2_664 59.34(14) ?
Li6 Li6 Li6 2_664 . 2_665 124.21(15) ?
Li6 Li6 Li4a 2_664 . 1_554 63.3(4) ?
Li6 Li6 Li4a 2_664 . 2_664 117.3(4) ?
Li6 Li6 Li4 2_664 . 1_554 59.29(14) ?
Li6 Li6 Li4 2_664 . 2_664 125.04(18) ?
Li6 Li6 Li4a 2_665 . 1_554 96.3(4) ?
Li6 Li6 Li4a 2_665 . 2_664 54.1(3) ?
Li6 Li6 Li4 2_665 . 1_554 89.73(16) ?
Li6 Li6 Li4 2_665 . 2_664 60.17(14) ?
Li4a Li6 Li4a 1_554 . 2_664 146.5(5) ?
Li4a Li6 Li4 1_554 . 1_554 12.2(4) ?
Li4a Li6 Li4 1_554 . 2_664 156.2(4) ?
Li4a Li6 Li4 2_664 . 1_554 135.8(4) ?
Li4a Li6 Li4 2_664 . 2_664 12.6(4) ?
Li4 Li6 Li4 1_554 . 2_664 147.0(2) ?
Si1 Li5 Si1 . . 5_766 128.65(13) ?
Si1 Li5 O1 . . . 39.08(7) ?
Si1 Li5 O1 . . 5_766 106.86(14) ?
Si1 Li5 N1 . . 5_767 139.77(18) ?
Si1 Li5 Li1 . . . 80.61(10) ?
Si1 Li5 Li1 . . 5_766 80.40(11) ?
Si1 Li5 Eu1 . . . 80.61(10) ?
Si1 Li5 Eu1 . . 5_766 80.40(11) ?
Si1 Li5 Eu2 . . . 122.66(13) ?
Si1 Li5 Eu2 . . 7_555 109.54(12) ?
Si1 Li5 Li3 . . 5_766 137.49(16) ?
Si1 Li5 Li5 . . 5_766 68.01(12) ?
Si1 Li5 Li4a . . . 60.8(4) ?
Si1 Li5 Li4a . . 5_767 86.3(4) ?
Si1 Li5 Li4 . . 5_767 99.19(16) ?
Si1 Li5 O1 5_766 . . 104.71(15) ?
Si1 Li5 O1 5_766 . 5_766 36.07(7) ?
Si1 Li5 N1 5_766 . 5_767 91.56(13) ?
Si1 Li5 Li1 5_766 . . 71.41(9) ?
Si1 Li5 Li1 5_766 . 5_766 84.41(11) ?
Si1 Li5 Eu1 5_766 . . 71.41(9) ?
Si1 Li5 Eu1 5_766 . 5_766 84.41(11) ?
Si1 Li5 Eu2 5_766 . . 53.56(7) ?
Si1 Li5 Eu2 5_766 . 7_555 93.49(10) ?
Si1 Li5 Li3 5_766 . 5_766 56.08(10) ?
Si1 Li5 Li5 5_766 . 5_766 60.64(12) ?
Si1 Li5 Li4a 5_766 . . 120.6(3) ?
Si1 Li5 Li4a 5_766 . 5_767 127.1(4) ?
Si1 Li5 Li4 5_766 . 5_767 118.84(16) ?
O1 Li5 O1 . . 5_766 106.10(17) ?
O1 Li5 N1 . . 5_767 140.5(2) ?
O1 Li5 Li1 . . . 41.75(9) ?
O1 Li5 Li1 . . 5_766 108.90(16) ?
O1 Li5 Eu1 . . . 41.75(9) ?
O1 Li5 Eu1 . . 5_766 108.90(16) ?
O1 Li5 Eu2 . . . 83.70(13) ?
O1 Li5 Eu2 . . 7_555 82.75(13) ?
O1 Li5 Li3 . . 5_766 154.82(19) ?
O1 Li5 Li5 . . 5_766 55.61(13) ?
O1 Li5 Li4a . . . 40.1(3) ?
O1 Li5 Li4a . . 5_767 123.2(4) ?
O1 Li5 Li4 . . 5_767 134.8(2) ?
O1 Li5 N1 5_766 . 5_767 107.94(17) ?
O1 Li5 Li1 5_766 . . 92.57(14) ?
O1 Li5 Li1 5_766 . 5_766 49.13(10) ?
O1 Li5 Eu1 5_766 . . 92.57(14) ?
O1 Li5 Eu1 5_766 . 5_766 49.13(10) ?
O1 Li5 Eu2 5_766 . . 89.01(12) ?
O1 Li5 Eu2 5_766 . 7_555 129.56(15) ?
O1 Li5 Li3 5_766 . 5_766 48.72(11) ?
O1 Li5 Li5 5_766 . 5_766 50.49(12) ?
O1 Li5 Li4a 5_766 . . 141.8(3) ?
O1 Li5 Li4a 5_766 . 5_767 103.8(4) ?
O1 Li5 Li4 5_766 . 5_767 102.44(17) ?
N1 Li5 Li1 5_767 . . 117.07(16) ?
N1 Li5 Li1 5_767 . 5_766 108.30(17) ?
N1 Li5 Eu1 5_767 . . 117.07(16) ?
N1 Li5 Eu1 5_767 . 5_766 108.30(17) ?
N1 Li5 Eu2 5_767 . . 77.53(12) ?
N1 Li5 Eu2 5_767 . 7_555 60.21(11) ?
N1 Li5 Li3 5_767 . 5_766 62.08(13) ?
N1 Li5 Li5 5_767 . 5_766 152.2(2) ?
N1 Li5 Li4a 5_767 . . 100.7(4) ?
N1 Li5 Li4a 5_767 . 5_767 66.3(4) ?
N1 Li5 Li4 5_767 . 5_767 53.87(15) ?
Li1 Li5 Li1 . . 5_766 128.33(15) ?
Li1 Li5 Eu1 . . . 0 ?
Li1 Li5 Eu1 . . 5_766 128.33(15) ?
Li1 Li5 Eu2 . . . 43.14(8) ?
Li1 Li5 Eu2 . . 7_555 61.06(9) ?
Li1 Li5 Li3 . . 5_766 127.00(15) ?
Li1 Li5 Li5 . . 5_766 55.90(12) ?
Li1 Li5 Li4a . . . 51.2(3) ?
Li1 Li5 Li4a . . 5_767 161.5(4) ?
Li1 Li5 Li4 . . 5_767 164.27(18) ?
Li1 Li5 Eu1 5_766 . . 128.33(15) ?
Li1 Li5 Eu1 5_766 . 5_766 0 ?
Li1 Li5 Eu2 5_766 . . 137.95(14) ?
Li1 Li5 Eu2 5_766 . 7_555 168.33(15) ?
Li1 Li5 Li3 5_766 . 5_766 57.24(11) ?
Li1 Li5 Li5 5_766 . 5_766 72.43(14) ?
Li1 Li5 Li4a 5_766 . . 141.1(4) ?
Li1 Li5 Li4a 5_766 . 5_767 61.2(3) ?
Li1 Li5 Li4 5_766 . 5_767 66.63(14) ?
Eu1 Li5 Eu1 . . 5_766 128.33(15) ?
Eu1 Li5 Eu2 . . . 43.14(8) ?
Eu1 Li5 Eu2 . . 7_555 61.06(9) ?
Eu1 Li5 Li3 . . 5_766 127.00(15) ?
Eu1 Li5 Li5 . . 5_766 55.90(12) ?
Eu1 Li5 Li4a . . . 51.2(3) ?
Eu1 Li5 Li4a . . 5_767 161.5(4) ?
Eu1 Li5 Li4 . . 5_767 164.27(18) ?
Eu1 Li5 Eu2 5_766 . . 137.95(14) ?
Eu1 Li5 Eu2 5_766 . 7_555 168.33(15) ?
Eu1 Li5 Li3 5_766 . 5_766 57.24(11) ?
Eu1 Li5 Li5 5_766 . 5_766 72.43(14) ?
Eu1 Li5 Li4a 5_766 . . 141.1(4) ?
Eu1 Li5 Li4a 5_766 . 5_767 61.2(3) ?
Eu1 Li5 Li4 5_766 . 5_767 66.63(14) ?
Eu2 Li5 Eu2 . . 7_555 41.72(7) ?
Eu2 Li5 Li3 . . 5_766 94.34(12) ?
Eu2 Li5 Li5 . . 5_766 84.09(14) ?
Eu2 Li5 Li4a . . . 72.8(3) ?
Eu2 Li5 Li4a . . 5_767 143.8(4) ?
Eu2 Li5 Li4 . . 5_767 131.34(17) ?
Eu2 Li5 Li3 7_555 . 5_766 112.26(13) ?
Eu2 Li5 Li5 7_555 . 5_766 116.46(16) ?
Eu2 Li5 Li4a 7_555 . . 48.9(4) ?
Eu2 Li5 Li4a 7_555 . 5_767 112.2(4) ?
Eu2 Li5 Li4 7_555 . 5_767 104.86(15) ?
Li3 Li5 Li5 5_766 . 5_766 99.21(17) ?
Li3 Li5 Li4a 5_766 . . 161.0(4) ?
Li3 Li5 Li4a 5_766 . 5_767 71.3(4) ?
Li3 Li5 Li4 5_766 . 5_767 62.98(15) ?
Li5 Li5 Li4a 5_766 . . 93.5(3) ?
Li5 Li5 Li4a 5_766 . 5_767 130.1(4) ?
Li5 Li5 Li4 5_766 . 5_767 138.7(2) ?
Li4a Li5 Li4a . . 5_767 110.7(4) ?
Li4a Li5 Li4 . . 5_767 114.9(3) ?
Li4a Li5 Li4 5_767 . 5_767 13.2(4) ?
O1 Li4a Li1 . . . 48.0(3) ?
O1 Li4a Li1 . . 1_556 143.0(7) ?
O1 Li4a Eu1 . . . 48.0(3) ?
O1 Li4a Eu1 . . 1_556 143.0(7) ?
O1 Li4a Li2 . . 7_555 104.0(7) ?
O1 Li4a Eu2 . . 7_555 104.0(7) ?
O1 Li4a Li3 . . . 40.7(3) ?
O1 Li4a Li3 . . 1_556 118.5(7) ?
O1 Li4a Li6 . . 1_556 149.0(7) ?
O1 Li4a Li6 . . 2_665 89.2(5) ?
O1 Li4a Li5 . . . 37.5(3) ?
O1 Li4a Li5 . . 5_767 88.9(5) ?
O1 Li4a Li4 . . . 78.3(15) ?
Li1 Li4a Li1 . . 1_556 150.7(8) ?
Li1 Li4a Eu1 . . . 0 ?
Li1 Li4a Eu1 . . 1_556 150.7(8) ?
Li1 Li4a Li2 . . 7_555 76.5(5) ?
Li1 Li4a Eu2 . . 7_555 76.5(5) ?
Li1 Li4a Li3 . . . 51.3(3) ?
Li1 Li4a Li3 . . 1_556 159.5(7) ?
Li1 Li4a Li6 . . 1_556 102.5(6) ?
Li1 Li4a Li6 . . 2_665 57.8(3) ?
Li1 Li4a Li5 . . . 60.9(3) ?
Li1 Li4a Li5 . . 5_767 130.0(6) ?
Li1 Li4a Li4 . . . 105.8(16) ?
Li1 Li4a Eu1 1_556 . . 150.7(8) ?
Li1 Li4a Eu1 1_556 . 1_556 0 ?
Li1 Li4a Li2 1_556 . 7_555 74.2(5) ?
Li1 Li4a Eu2 1_556 . 7_555 74.2(5) ?
Li1 Li4a Li3 1_556 . . 158.0(7) ?
Li1 Li4a Li3 1_556 . 1_556 49.8(3) ?
Li1 Li4a Li6 1_556 . 1_556 66.9(4) ?
Li1 Li4a Li6 1_556 . 2_665 127.6(6) ?
Li1 Li4a Li5 1_556 . . 111.6(5) ?
Li1 Li4a Li5 1_556 . 5_767 55.2(3) ?
Li1 Li4a Li4 1_556 . . 103.5(16) ?
Eu1 Li4a Eu1 . . 1_556 150.7(8) ?
Eu1 Li4a Li2 . . 7_555 76.5(5) ?
Eu1 Li4a Eu2 . . 7_555 76.5(5) ?
Eu1 Li4a Li3 . . . 51.3(3) ?
Eu1 Li4a Li3 . . 1_556 159.5(7) ?
Eu1 Li4a Li6 . . 1_556 102.5(6) ?
Eu1 Li4a Li6 . . 2_665 57.8(3) ?
Eu1 Li4a Li5 . . . 60.9(3) ?
Eu1 Li4a Li5 . . 5_767 130.0(6) ?
Eu1 Li4a Li4 . . . 105.8(16) ?
Eu1 Li4a Li2 1_556 . 7_555 74.2(5) ?
Eu1 Li4a Eu2 1_556 . 7_555 74.2(5) ?
Eu1 Li4a Li3 1_556 . . 158.0(7) ?
Eu1 Li4a Li3 1_556 . 1_556 49.8(3) ?
Eu1 Li4a Li6 1_556 . 1_556 66.9(4) ?
Eu1 Li4a Li6 1_556 . 2_665 127.6(6) ?
Eu1 Li4a Li5 1_556 . . 111.6(5) ?
Eu1 Li4a Li5 1_556 . 5_767 55.2(3) ?
Eu1 Li4a Li4 1_556 . . 103.5(16) ?
Li2 Li4a Eu2 7_555 . 7_555 0 ?
Li2 Li4a Li3 7_555 . . 127.8(6) ?
Li2 Li4a Li3 7_555 . 1_556 124.0(6) ?
Li2 Li4a Li6 7_555 . 1_556 71.9(5) ?
Li2 Li4a Li6 7_555 . 2_665 101.8(5) ?
Li2 Li4a Li5 7_555 . . 74.5(4) ?
Li2 Li4a Li5 7_555 . 5_767 95.2(5) ?
Li2 Li4a Li4 7_555 . . 177.6(17) ?
Eu2 Li4a Li3 7_555 . . 127.8(6) ?
Eu2 Li4a Li3 7_555 . 1_556 124.0(6) ?
Eu2 Li4a Li6 7_555 . 1_556 71.9(5) ?
Eu2 Li4a Li6 7_555 . 2_665 101.8(5) ?
Eu2 Li4a Li5 7_555 . . 74.5(4) ?
Eu2 Li4a Li5 7_555 . 5_767 95.2(5) ?
Eu2 Li4a Li4 7_555 . . 177.6(17) ?
Li3 Li4a Li3 . . 1_556 108.2(6) ?
Li3 Li4a Li6 . . 1_556 117.0(5) ?
Li3 Li4a Li6 . . 2_665 55.2(3) ?
Li3 Li4a Li5 . . . 78.0(4) ?
Li3 Li4a Li5 . . 5_767 115.1(6) ?
Li3 Li4a Li4 . . . 54.5(13) ?
Li3 Li4a Li6 1_556 . 1_556 86.4(4) ?
Li3 Li4a Li6 1_556 . 2_665 112.9(5) ?
Li3 Li4a Li5 1_556 . . 120.1(5) ?
Li3 Li4a Li5 1_556 . 5_767 53.9(3) ?
Li3 Li4a Li4 1_556 . . 53.8(13) ?
Li6 Li4a Li6 1_556 . 2_665 62.6(3) ?
Li6 Li4a Li5 1_556 . . 145.3(7) ?
Li6 Li4a Li5 1_556 . 5_767 121.9(6) ?
Li6 Li4a Li4 1_556 . . 106.4(15) ?
Li6 Li4a Li5 2_665 . . 117.4(5) ?
Li6 Li4a Li5 2_665 . 5_767 162.9(8) ?
Li6 Li4a Li4 2_665 . . 78.8(14) ?
Li5 Li4a Li5 . . 5_767 69.3(4) ?
Li5 Li4a Li4 . . . 107.4(15) ?
Li5 Li4a Li4 5_767 . . 84.1(15) ?
Si2 Li4 Si1 1_556 . . 126.5(2) ?
Si2 Li4 O1 1_556 . . 147.7(2) ?
Si2 Li4 O2 1_556 . 1_556 40.45(9) ?
Si2 Li4 N1 1_556 . . 101.2(2) ?
Si2 Li4 N2 1_556 . 1_556 41.40(9) ?
Si2 Li4 Li1 1_556 . . 125.05(16) ?
Si2 Li4 Li1 1_556 . 1_556 81.00(13) ?
Si2 Li4 Eu1 1_556 . . 125.05(16) ?
Si2 Li4 Eu1 1_556 . 1_556 81.00(13) ?
Si2 Li4 Eu2 1_556 . 7_555 118.17(16) ?
Si2 Li4 Li3 1_556 . . 100.46(17) ?
Si2 Li4 Li3 1_556 . 1_556 56.72(11) ?
Si2 Li4 Li3 1_556 . 7_565 63.64(14) ?
Si2 Li4 Li6 1_556 . 1_556 58.81(11) ?
Si2 Li4 Li6 1_556 . 2_665 68.96(12) ?
Si2 Li4 Li5 1_556 . 5_767 114.14(19) ?
Si2 Li4 Li4a 1_556 . . 119.7(14) ?
Si1 Li4 O1 . . . 40.18(9) ?
Si1 Li4 O2 . . 1_556 143.6(2) ?
Si1 Li4 N1 . . . 40.60(8) ?
Si1 Li4 N2 . . 1_556 102.8(2) ?
Si1 Li4 Li1 . . . 82.89(13) ?
Si1 Li4 Li1 . . 1_556 121.42(15) ?
Si1 Li4 Eu1 . . . 82.89(13) ?
Si1 Li4 Eu1 . . 1_556 121.42(15) ?
Si1 Li4 Eu2 . . 7_555 115.14(15) ?
Si1 Li4 Li3 . . . 57.65(12) ?
Si1 Li4 Li3 . . 1_556 97.38(16) ?
Si1 Li4 Li3 . . 7_565 62.88(14) ?
Si1 Li4 Li6 . . 1_556 173.7(2) ?
Si1 Li4 Li6 . . 2_665 116.79(18) ?
Si1 Li4 Li5 . . 5_767 68.68(12) ?
Si1 Li4 Li4a . . . 113.7(14) ?
O1 Li4 O2 . . 1_556 171.3(3) ?
O1 Li4 N1 . . . 79.39(15) ?
O1 Li4 N2 . . 1_556 106.8(2) ?
O1 Li4 Li1 . . . 43.53(11) ?
O1 Li4 Li1 . . 1_556 131.2(2) ?
O1 Li4 Eu1 . . . 43.53(11) ?
O1 Li4 Eu1 . . 1_556 131.2(2) ?
O1 Li4 Eu2 . . 7_555 85.51(18) ?
O1 Li4 Li3 . . . 47.37(12) ?
O1 Li4 Li3 . . 1_556 136.3(2) ?
O1 Li4 Li3 . . 7_565 94.0(2) ?
O1 Li4 Li6 . . 1_556 133.6(2) ?
O1 Li4 Li6 . . 2_665 91.36(18) ?
O1 Li4 Li5 . . 5_767 89.28(16) ?
O1 Li4 Li4a . . . 83.6(14) ?
O2 Li4 N1 1_556 . . 103.2(2) ?
O2 Li4 N2 1_556 . 1_556 80.69(16) ?
O2 Li4 Li1 1_556 . . 133.5(2) ?
O2 Li4 Li1 1_556 . 1_556 41.37(11) ?
O2 Li4 Eu1 1_556 . . 133.5(2) ?
O2 Li4 Eu1 1_556 . 1_556 41.37(11) ?
O2 Li4 Eu2 1_556 . 7_555 86.26(18) ?
O2 Li4 Li3 1_556 . . 140.1(2) ?
O2 Li4 Li3 1_556 . 1_556 46.21(12) ?
O2 Li4 Li3 1_556 . 7_565 94.0(2) ?
O2 Li4 Li6 1_556 . 1_556 42.38(12) ?
O2 Li4 Li6 1_556 . 2_665 91.22(16) ?
O2 Li4 Li5 1_556 . 5_767 86.91(18) ?
O2 Li4 Li4a 1_556 . . 88.2(14) ?
N1 Li4 N2 . . 1_556 105.2(2) ?
N1 Li4 Li1 . . . 122.90(18) ?
N1 Li4 Li1 . . 1_556 89.20(15) ?
N1 Li4 Eu1 . . . 122.90(18) ?
N1 Li4 Eu1 . . 1_556 89.20(15) ?
N1 Li4 Eu2 . . 7_555 124.34(18) ?
N1 Li4 Li3 . . . 90.45(18) ?
N1 Li4 Li3 . . 1_556 57.10(13) ?
N1 Li4 Li3 . . 7_565 52.26(14) ?
N1 Li4 Li6 . . 1_556 144.9(2) ?
N1 Li4 Li6 . . 2_665 143.8(2) ?
N1 Li4 Li5 . . 5_767 44.84(11) ?
N1 Li4 Li4a . . . 124.3(14) ?
N2 Li4 Li1 1_556 . . 92.45(16) ?
N2 Li4 Li1 1_556 . 1_556 121.99(18) ?
N2 Li4 Eu1 1_556 . . 92.45(16) ?
N2 Li4 Eu1 1_556 . 1_556 121.99(18) ?
N2 Li4 Eu2 1_556 . 7_555 130.43(18) ?
N2 Li4 Li3 1_556 . . 59.46(14) ?
N2 Li4 Li3 1_556 . 1_556 89.95(18) ?
N2 Li4 Li3 1_556 . 7_565 52.95(14) ?
N2 Li4 Li6 1_556 . 1_556 79.18(14) ?
N2 Li4 Li6 1_556 . 2_665 44.08(11) ?
N2 Li4 Li5 1_556 . 5_767 143.6(2) ?
N2 Li4 Li4a 1_556 . . 130.5(14) ?
Li1 Li4 Li1 . . 1_556 126.0(2) ?
Li1 Li4 Eu1 . . . 0 ?
Li1 Li4 Eu1 . . 1_556 126.0(2) ?
Li1 Li4 Eu2 . . 7_555 63.61(12) ?
Li1 Li4 Li3 . . . 53.16(12) ?
Li1 Li4 Li3 . . 1_556 177.5(2) ?
Li1 Li4 Li3 . . 7_565 118.13(19) ?
Li1 Li4 Li6 . . 1_556 91.09(16) ?
Li1 Li4 Li6 . . 2_665 56.10(12) ?
Li1 Li4 Li5 . . 5_767 120.07(18) ?
Li1 Li4 Li4a . . . 61.8(14) ?
Li1 Li4 Eu1 1_556 . . 126.0(2) ?
Li1 Li4 Eu1 1_556 . 1_556 0 ?
Li1 Li4 Eu2 1_556 . 7_555 62.42(12) ?
Li1 Li4 Li3 1_556 . . 178.54(19) ?
Li1 Li4 Li3 1_556 . 1_556 51.74(11) ?
Li1 Li4 Li3 1_556 . 7_565 115.82(19) ?
Li1 Li4 Li6 1_556 . 1_556 61.01(13) ?
Li1 Li4 Li6 1_556 . 2_665 121.55(17) ?
Li1 Li4 Li5 1_556 . 5_767 52.77(12) ?
Li1 Li4 Li4a 1_556 . . 64.3(14) ?
Eu1 Li4 Eu1 . . 1_556 126.0(2) ?
Eu1 Li4 Eu2 . . 7_555 63.61(12) ?
Eu1 Li4 Li3 . . . 53.16(12) ?
Eu1 Li4 Li3 . . 1_556 177.5(2) ?
Eu1 Li4 Li3 . . 7_565 118.13(19) ?
Eu1 Li4 Li6 . . 1_556 91.09(16) ?
Eu1 Li4 Li6 . . 2_665 56.10(12) ?
Eu1 Li4 Li5 . . 5_767 120.07(18) ?
Eu1 Li4 Li4a . . . 61.8(14) ?
Eu1 Li4 Eu2 1_556 . 7_555 62.42(12) ?
Eu1 Li4 Li3 1_556 . . 178.54(19) ?
Eu1 Li4 Li3 1_556 . 1_556 51.74(11) ?
Eu1 Li4 Li3 1_556 . 7_565 115.82(19) ?
Eu1 Li4 Li6 1_556 . 1_556 61.01(13) ?
Eu1 Li4 Li6 1_556 . 2_665 121.55(17) ?
Eu1 Li4 Li5 1_556 . 5_767 52.77(12) ?
Eu1 Li4 Li4a 1_556 . . 64.3(14) ?
Eu2 Li4 Li3 7_555 . . 116.72(18) ?
Eu2 Li4 Li3 7_555 . 1_556 114.10(17) ?
Eu2 Li4 Li3 7_555 . 7_565 176.57(17) ?
Eu2 Li4 Li6 7_555 . 1_556 60.06(13) ?
Eu2 Li4 Li6 7_555 . 2_665 89.11(15) ?
Eu2 Li4 Li5 7_555 . 5_767 82.14(15) ?
Eu2 Li4 Li4a 7_555 . . 2.0(14) ?
Li3 Li4 Li3 . . 1_556 129.0(2) ?
Li3 Li4 Li3 . . 7_565 64.98(16) ?
Li3 Li4 Li6 . . 1_556 119.78(17) ?
Li3 Li4 Li6 . . 2_665 59.28(13) ?
Li3 Li4 Li5 . . 5_767 126.23(18) ?
Li3 Li4 Li4a . . . 114.9(15) ?
Li3 Li4 Li3 1_556 . 7_565 64.08(15) ?
Li3 Li4 Li6 1_556 . 1_556 88.55(15) ?
Li3 Li4 Li6 1_556 . 2_665 125.66(18) ?
Li3 Li4 Li5 1_556 . 5_767 57.89(13) ?
Li3 Li4 Li4a 1_556 . . 115.9(15) ?
Li3 Li4 Li6 7_565 . 1_556 122.14(18) ?
Li3 Li4 Li6 7_565 . 2_665 94.30(17) ?
Li3 Li4 Li5 7_565 . 5_767 94.47(18) ?
Li3 Li4 Li4a 7_565 . . 176.3(14) ?
Li6 Li4 Li6 1_556 . 2_665 60.54(13) ?
Li6 Li4 Li5 1_556 . 5_767 113.2(2) ?
Li6 Li4 Li4a 1_556 . . 61.4(14) ?
Li6 Li4 Li5 2_665 . 5_767 171.1(2) ?
Li6 Li4 Li4a 2_665 . . 88.6(14) ?
Li5 Li4 Li4a 5_767 . . 82.7(14) ?

loop_
_geom_bond_atom_site_label_1
_geom_bond_atom_site_label_2
_geom_bond_site_symmetry_1
_geom_bond_site_symmetry_2
_geom_bond_distance
_geom_bond_publ_flag
Si2 O4 . . 1.6518(14) ?
Si2 N2 . . 1.7262(16) ?
Si2 N2 . 7_565 1.7178(15) ?
Si2 Eu1 . 2_664 3.118(2) ?
Si2 Eu2 . 2_664 2.983(3) ?
Si2 Eu2 . 8_655 3.103(3) ?
Si2 Li3 . . 2.593(3) ?
Si2 Li3 . 7_564 2.783(3) ?
Si2 Li6 . . 2.689(3) ?
Si2 Li6 . 2_665 2.672(4) ?
Si2 Li4 . 1_554 2.586(5) ?
Si1 O3 . 5_766 1.6561(13) ?
Si1 N1 . . 1.7158(16) ?
Si1 N1 . 7_564 1.7203(15) ?
Si1 Eu1 . 5_766 3.336(2) ?
Si1 Eu2 . 3_756 2.900(3) ?
Si1 Eu2 . 5_766 3.044(3) ?
Si1 Li3 . . 2.604(3) ?
Si1 Li3 . 7_565 2.762(3) ?
Si1 Li5 . . 2.656(4) ?
Si1 Li5 . 5_766 2.824(4) ?
Si1 Li4 . . 2.605(5) ?
O1 Li1 . . 1.941(2) ?
O1 Eu1 . . 1.941(2) ?
O1 Li5 . . 1.911(4) ?
O1 Li5 . 5_766 2.043(4) ?
O1 Li4a . . 2.024(16) ?
O1 Li4 . . 1.993(5) ?
O2 Li1 . . 1.922(2) ?
O2 Eu1 . . 1.922(2) ?
O2 Li6 . . 1.937(4) ?
O2 Li4 . 1_554 1.994(5) ?
O3 Li1 . . 1.912(2) ?
O3 Eu1 . . 1.912(2) ?
O3 Li2 . 7_554 1.970(3) ?
O3 Eu2 . . 2.056(3) ?
O3 Eu2 . 7_554 1.970(3) ?
O4 Li1 . 2_664 1.928(2) ?
O4 Eu1 . 2_664 1.928(2) ?
O4 Li2 . 8_655 1.942(3) ?
O4 Eu2 . 2_664 2.178(3) ?
O4 Eu2 . 8_655 1.942(3) ?
N1 Li3 . 7_565 2.210(3) ?
N1 Li5 . 5_767 1.959(4) ?
N1 Li4 . . 2.246(5) ?
N2 Li3 . 7_564 2.216(3) ?
N2 Li6 . 2_664 1.983(4) ?
N2 Li4 . 1_554 2.172(5) ?
Li1 Eu1 . . 0 ?
Li1 Li2 . . 2.539(3) ?
Li1 Li2 . 7_554 3.288(3) ?
Li1 Eu2 . . 2.539(3) ?
Li1 Eu2 . 7_554 3.288(3) ?
Li1 Eu2 . 7_555 3.311(3) ?
Li1 Li3 . . 2.508(4) ?
Li1 Li6 . . 2.926(4) ?
Li1 Li6 . 2_665 2.662(4) ?
Li1 Li5 . . 2.891(4) ?
Li1 Li5 . 5_766 2.511(4) ?
Li1 Li4a . 1_554 2.680(16) ?
Li1 Li4a . . 2.581(16) ?
Li1 Li4 . 1_554 2.895(5) ?
Li1 Li4 . . 2.817(5) ?
Eu1 Li2 . . 2.539(3) ?
Eu1 Li2 . 7_554 3.288(3) ?
Eu1 Li2 . 7_555 3.311(3) ?
Eu1 Eu2 . . 2.539(3) ?
Eu1 Eu2 . 7_554 3.288(3) ?
Eu1 Eu2 . 7_555 3.311(3) ?
Eu1 Li3 . . 2.508(4) ?
Eu1 Li6 . . 2.926(4) ?
Eu1 Li6 . 2_665 2.662(4) ?
Eu1 Li5 . . 2.891(4) ?
Eu1 Li5 . 5_766 2.511(4) ?
Eu1 Li4a . 1_554 2.680(16) ?
Eu1 Li4a . . 2.581(16) ?
Eu1 Li4 . 1_554 2.895(5) ?
Eu1 Li4 . . 2.817(5) ?
Li2 Li2 . 7_554 2.582(4) ?
Li2 Li2 . 7_555 2.582(4) ?
Li2 Eu2 . . 0 ?
Li2 Eu2 . 7_554 2.582(4) ?
Li2 Eu2 . 7_555 2.582(4) ?
Li2 Li6 . 7_555 3.168(4) ?
Li2 Li4a . 7_554 2.766(19) ?
Eu2 Eu2 . 7_554 2.582(4) ?
Eu2 Eu2 . 7_555 2.582(4) ?
Eu2 Li6 . . 3.806(4) ?
Eu2 Li6 . 7_555 3.168(4) ?
Eu2 Li5 . . 3.702(5) ?
Eu2 Li5 . 7_554 3.536(5) ?
Eu2 Li4a . 7_554 2.766(19) ?
Eu2 Li4 . 7_554 3.396(6) ?
Li3 Li3 . 7_564 2.942(5) ?
Li3 Li3 . 7_565 2.942(5) ?
Li3 Li6 . 2_665 2.786(5) ?
Li3 Li5 . 5_766 2.710(5) ?
Li3 Li4a . 1_554 3.176(17) ?
Li3 Li4a . . 3.107(17) ?
Li3 Li4 . 1_554 2.851(6) ?
Li3 Li4 . . 2.787(6) ?
Li3 Li4 . 7_564 2.690(6) ?
Li6 Li6 . 2_664 2.879(5) ?
Li6 Li6 . 2_665 2.879(5) ?
Li6 Li4a . 1_554 2.624(16) ?
Li6 Li4a . 2_664 2.899(16) ?
Li6 Li4 . 1_554 2.868(6) ?
Li6 Li4 . 2_664 2.843(6) ?
Li5 Li5 . 5_766 2.379(5) ?
Li5 Li4a . . 3.068(16) ?
Li5 Li4a . 5_767 2.738(16) ?
Li5 Li4 . 5_767 2.747(6) ?
Li4a Li4 . . 0.631(19) ?
